data_7718658
loop_
_publ_author_name
'Ng, Rain'
'Cheung, Wai-Man'
'Leung, Cheuk-Pui'
'Au, Chun Kit'
'So, Yat-Ming'
'Sung, Herman H.-Y.'
'Chan, Wan'
'Williams, Ian D.'
'Leung, Wa-Hung'

_publ_section_title
;
 A water-soluble heterometallic iron(IV)-ruthenium(IV) &#x3bc;-nitrido
 porphyrin complex: synthesis, structure and catalytic activity.
;
_journal_issue 23
_journal_name_full 'Dalton transactions (Cambridge, England : 2003)'
_journal_page_first 9359
_journal_page_last 9367
_journal_paper_doi 10.1039/d5dt00712g
_journal_volume 54
_journal_year 2025
_chemical_formula_moiety 'C61 H60 Cl2 Co Fe N5 O22 P3 Ru S4, 4(C24 H20 P), 9(H2 O), 0.918(O)'
_chemical_formula_sum 'C157 H158 Cl2 Co Fe N5 O31.92 P7 Ru S4'
_chemical_formula_weight 3257.37
_space_group_crystal_system triclinic
_space_group_IT_number 2
_space_group_name_Hall '-P 1'
_space_group_name_H-M_alt 'P -1'
_atom_sites_solution_hydrogens mixed
_atom_sites_solution_primary dual
_audit_creation_date 2025-04-15
_audit_creation_method
;
Olex2 1.5
(compiled 2025.04.05 svn.rf049d14d for OlexSys, GUI svn.r7205)
;
_audit_update_record
;
2025-04-22 deposited with the CCDC.	2025-05-08 downloaded from the CCDC.
;
_cell_angle_alpha 79.900(3)
_cell_angle_beta 80.703(3)
_cell_angle_gamma 78.930(3)
_cell_formula_units_Z 2
_cell_length_a 13.3216(5)
_cell_length_b 20.9058(7)
_cell_length_c 28.0045(9)
_cell_measurement_reflns_used 7197
_cell_measurement_temperature 100.00(10)
_cell_measurement_theta_max 72.3620
_cell_measurement_theta_min 3.5680
_cell_volume 7469.2(5)
_computing_cell_refinement 'CrysAlisPro 1.171.40.53 (Rigaku OD, 2019)'
_computing_data_collection 'CrysAlisPro 1.171.40.53 (Rigaku OD, 2019)'
_computing_data_reduction 'CrysAlisPro 1.171.40.53 (Rigaku OD, 2019)'
_computing_molecular_graphics 'Olex2 1.5 (Dolomanov et al., 2009)'
_computing_publication_material 'Olex2 1.5 (Dolomanov et al., 2009)'
_computing_structure_refinement 'SHELXL 2019/3 (Sheldrick, 2015)'
_computing_structure_solution 'SHELXT 2014/4 (Sheldrick, 2014)'
_diffrn_ambient_temperature 100.00(10)
_diffrn_detector_area_resol_mean 10.3577
_diffrn_detector_type Atlas
_diffrn_measured_fraction_theta_full 0.984
_diffrn_measured_fraction_theta_max 0.949
_diffrn_measurement_details
;
List of Runs (angles in degrees, time in seconds):

  # Type    Start    End  Width  t~exp~   \w     \q     \k     \f   Frames
#--------------------------------------------------------------------------
  1  \w     30.00 135.00   1.00   12.00    --  104.49 -61.00-180.00  105
  2  \w   -114.00 -22.00   1.00    6.00    --  -40.45 -57.00 -90.00   92
  3  \w    -70.00  38.00   1.00    6.00    --  -40.45  77.00  30.00  108
  4  \w    -70.00  34.00   1.00    6.00    --  -40.45  57.00-180.00  104
  5  \w     74.00 176.00   1.00   12.00    --  104.49  30.00 120.00  102
  6  \w     53.00 112.00   1.00   12.00    --  104.49-111.00-180.00   59
  7  \w    138.00 178.00   1.00   12.00    --  104.49  61.00  30.00   40
  8  \w     74.00 109.00   1.00   12.00    --  104.49  61.00  30.00   35
  9  \w     34.00 133.00   1.00   12.00    --  104.49-146.00  50.00   99
 10  \w     29.00 108.00   1.00   12.00    --  104.49-111.00  90.00   79
 11  \w     81.00 169.00   1.00   12.00    --  104.49  30.00-150.00   88
 12  \w     56.00 131.00   1.00   12.00    --  104.49 -45.00  30.00   75
;
_diffrn_measurement_device 'kappa diffractometer'
_diffrn_measurement_device_type 'SuperNova, Dual, Cu at zero, Atlas'
_diffrn_measurement_method '\w scans'
_diffrn_radiation_monochromator mirror
_diffrn_radiation_probe x-ray
_diffrn_radiation_type CuK\a
_diffrn_radiation_wavelength 1.54184
_diffrn_reflns_av_R_equivalents 0.0660
_diffrn_reflns_av_unetI/netI 0.1066
_diffrn_reflns_Laue_measured_fraction_full 0.984
_diffrn_reflns_Laue_measured_fraction_max 0.949
_diffrn_reflns_limit_h_max 13
_diffrn_reflns_limit_h_min -16
_diffrn_reflns_limit_k_max 25
_diffrn_reflns_limit_k_min -25
_diffrn_reflns_limit_l_max 34
_diffrn_reflns_limit_l_min -34
_diffrn_reflns_number 45207
_diffrn_reflns_point_group_measured_fraction_full 0.984
_diffrn_reflns_point_group_measured_fraction_max 0.949
_diffrn_reflns_theta_full 67.684
_diffrn_reflns_theta_max 72.688
_diffrn_reflns_theta_min 3.576
_diffrn_source 'micro-focus sealed X-ray tube'
_diffrn_source_current 0.80
_diffrn_source_power 0.040
_diffrn_source_target Cu
_diffrn_source_voltage 50
_exptl_absorpt_coefficient_mu 4.638
_exptl_absorpt_correction_T_max 1.00000
_exptl_absorpt_correction_T_min 0.69695
_exptl_absorpt_correction_type multi-scan
_exptl_absorpt_process_details
;
CrysAlisPro 1.171.40.53 (Rigaku Oxford Diffraction, 2019)
Empirical absorption correction using spherical harmonics,
 implemented in SCALE3 ABSPACK scaling algorithm.
;
_exptl_crystal_colour red
_exptl_crystal_colour_primary red
_exptl_crystal_density_diffrn 1.448
_exptl_crystal_description needle
_exptl_crystal_F_000 3381
_exptl_crystal_size_max 0.22
_exptl_crystal_size_mid 0.06
_exptl_crystal_size_min 0.05
_refine_diff_density_max 1.971
_refine_diff_density_min -0.908
_refine_diff_density_rms 0.096
_refine_ls_extinction_method none
_refine_ls_goodness_of_fit_ref 1.016
_refine_ls_hydrogen_treatment constr
_refine_ls_matrix_type full
_refine_ls_number_parameters 2103
_refine_ls_number_reflns 28191
_refine_ls_number_restraints 428
_refine_ls_restrained_S_all 1.020
_refine_ls_R_factor_all 0.1132
_refine_ls_R_factor_gt 0.0652
_refine_ls_shift/su_max 0.003
_refine_ls_shift/su_mean 0.000
_refine_ls_structure_factor_coef Fsqd
_refine_ls_weighting_details 'w=1/[\s^2^(Fo^2^)+(0.0757P)^2^+4.7826P] where P=(Fo^2^+2Fc^2^)/3'
_refine_ls_weighting_scheme calc
_refine_ls_wR_factor_gt 0.1514
_refine_ls_wR_factor_ref 0.1797
_reflns_Friedel_coverage 0.000
_reflns_number_gt 18131
_reflns_number_total 28191
_reflns_threshold_expression 'I > 2\s(I)'
_cod_data_source_file d5dt00712g2.cif
_cod_data_source_block wai240cult
_cod_depositor_comments 'Adding full bibliography for 7718658.cif.'
_cod_database_code 7718658
_shelx_shelxl_version_number 2019/3
_shelx_space_group_comment
;
The symmetry employed for this shelxl refinement is uniquely defined
by the following loop, which should always be used as a source of
symmetry information in preference to the above space-group names.
They are only intended as comments.
;
_shelx_estimated_absorpt_t_max 0.801
_shelx_estimated_absorpt_t_min 0.429
_olex2_refinement_description
;
1. Fixed Uiso
 At 1.2 times of:
  All C(H) groups, All C(H,H) groups
 At 1.5 times of:
  All C(H,H,H) groups, All O(H,H) groups
2. Restrained distances
 O18-O19
 2.4 with sigma of 0.04
 O17A-O19A
 2.4 with sigma of 0.04
 O17-O19
 2.4 with sigma of 0.04
 O18A-O17A
 2.4 with sigma of 0.04
 C72A-C76A
 2.4 with sigma of 0.02
 C75A-C71A
 2.4 with sigma of 0.02
 C73A-C71A
 2.4 with sigma of 0.02
 O18A-O19A
 2.4 with sigma of 0.04
 O17-O18
 2.4 with sigma of 0.04
 C72A-C74A
 2.4 with sigma of 0.02
 C75A-C73A
 2.4 with sigma of 0.02
 C52-C51 \\sim C53-C52 \\sim C54-C53 \\sim C55-C54 \\sim C56-C55 \\sim C56-C51
 with sigma of 0.02
 C75A-C74A \\sim C74A-C73A \\sim C73A-C72A \\sim C72A-C71A \\sim C76A-C71A
\\sim C76A-C75A
 with sigma of 0.02
 S1-O11 \\sim S1-O12 \\sim S1-O13
 with sigma of 0.02
3. Restrained planarity
 S3A, C71A, C72A, C73A, C74A, C75A, C76A
 with sigma of 0.02
 C51, C52, C53, C54, C55, C56
 with sigma of 0.02
4. Uiso/Uaniso restraints and constraints
Uanis(O15) \\sim Ueq, Uanis(S2) \\sim Ueq, Uanis(O16) \\sim Ueq, Uanis(O14)
\\sim Ueq: with sigma of 0.005 and sigma for terminal atoms of 0.012
Uanis(C71) \\sim Ueq, Uanis(C72) \\sim Ueq, Uanis(C73) \\sim Ueq, Uanis(C74)
\\sim Ueq, Uanis(C75) \\sim Ueq, Uanis(C76) \\sim Ueq: with sigma of 0.005 and
sigma for terminal atoms of 0.012
Uanis(C71A) \\sim Ueq, Uanis(C72A) \\sim Ueq, Uanis(C73A) \\sim Ueq,
Uanis(C74A) \\sim Ueq, Uanis(C75A) \\sim Ueq, Uanis(C76A) \\sim Ueq: with sigma
of 0.005 and sigma for terminal atoms of 0.012
Uanis(O13A) \\sim Ueq, Uanis(O11A) \\sim Ueq, Uanis(O12A) \\sim Ueq: with sigma
of 0.008 and sigma for terminal atoms of 0.012
Uanis(O17A) \\sim Ueq: with sigma of 0.005 and sigma for terminal atoms of 0.012
Uanis(O7W) \\sim Ueq: with sigma of 0.01 and sigma for terminal atoms of 0.02
5. Rigid body (RIGU) restrains
 S3, O17, O18, O19, C74
 with sigma for 1-2 distances of 0.001 and sigma for 1-3 distances of 0.001
 S3A, O17A, O18A, O19A, C74
 with sigma for 1-2 distances of 0.001 and sigma for 1-3 distances of 0.001
 S3A, O17A, O18A, O19A, C71A, C72A, C73A, C74A, C75A, C76A, C40
 with sigma for 1-2 distances of 0.001 and sigma for 1-3 distances of 0.001
 C50, C51A, C52A, C53A, C54A, C55A, C56A, S1A, O13A, O12A, O11A
 with sigma for 1-2 distances of 0.001 and sigma for 1-3 distances of 0.001
 O13, O11, O12, S1, C54, C55, C56, C51, C52, C53, C50
 with sigma for 1-2 distances of 0.001 and sigma for 1-3 distances of 0.001
6. Others
 Sof(S1A)=Sof(O11A)=Sof(O12A)=Sof(O13A)=Sof(C51A)=Sof(C52A)=Sof(H52A)=
 Sof(C53A)=Sof(H53A)=Sof(C54A)=Sof(C55A)=Sof(H55A)=Sof(C56A)=Sof(H56A)=
 Sof(O10W)=1-FVAR(1)
 Sof(S1)=Sof(O11)=Sof(O12)=Sof(O13)=Sof(C51)=Sof(C52)=Sof(H52)=Sof(C53)=
 Sof(H53)=Sof(C54)=Sof(C55)=Sof(H55)=Sof(C56)=Sof(H56)=FVAR(1)
 Sof(S3A)=Sof(O17A)=Sof(O18A)=Sof(O19A)=Sof(C71A)=Sof(C72A)=Sof(H72A)=
 Sof(C73A)=Sof(H73A)=Sof(C74A)=Sof(C75A)=Sof(H75A)=Sof(C76A)=Sof(H76A)=1-FVAR(2)
 Sof(S3)=Sof(O17)=Sof(O18)=Sof(O19)=Sof(C71)=Sof(C72)=Sof(H72)=Sof(C73)=
 Sof(H73)=Sof(C74)=Sof(C75)=Sof(H75)=Sof(C76)=Sof(H76)=FVAR(2)
 Fixed Sof: O11W(0.5)
7.a Riding coordinates:
 O10(H10A,H10B), O8W(H8WA,H8WB), O3W(H3WA,H3WB), O7W(H7WA,H7WB), O9W(H9WA,H9WB)
7.b Free rotating group:
 O6W(H6WA,H6WB), O5W(H5WA,H5WB), O4W(H4WA,H4WB), O1W(H1WA,H1WB), O2W(H2WA,H2WB)
7.c Secondary CH2 refined with riding coordinates:
 C11(H11A,H11B), C13(H13A,H13B), C17(H17A,H17B), C19(H19A,H19B), C21(H21A,H21B)
7.d Aromatic/amide H refined with riding coordinates:
 C1(H1), C2(H2), C3(H3), C4(H4), C5(H5), C15(H15), C32(H32), C33(H33),
 C37(H37), C38(H38), C42(H42), C43(H43), C47(H47), C48(H48), C52(H52),
 C52A(H52A), C53(H53), C53A(H53A), C55(H55), C55A(H55A), C56(H56), C56A(H56A),
 C62(H62), C63(H63), C65(H65), C66(H66), C72(H72), C73(H73), C75(H75), C76(H76),
  C82(H82), C83(H83), C85(H85), C86(H86), C116(H116), C117(H117), C118(H118),
 C119(H119), C120(H120), C122(H122), C123(H123), C124(H124), C125(H125),
 C126(H126), C128(H128), C129(H129), C130(H130), C131(H131), C132(H132),
 C134(H134), C135(H135), C136(H136), C137(H137), C138(H138), C140(H140),
 C141(H141), C142(H142), C143(H143), C144(H144), C146(H146), C147(H147),
 C148(H148), C149(H149), C150(H150), C152(H152), C153(H153), C154(H154),
 C155(H155), C156(H156), C158(H158), C159(H159), C160(H160), C161(H161),
 C162(H162), C92(H92), C93(H93), C94(H94), C95(H95), C96(H96), C98(H98),
 C99(H99), C100(H100), C101(H101), C102(H102), C104(H104), C105(H105),
 C106(H106), C107(H107), C108(H108), C110(H110), C111(H111), C112(H112),
 C113(H113), C114(H114), C164(H164), C165(H165), C166(H166), C167(H167),
 C168(H168), C170(H170), C171(H171), C172(H172), C173(H173), C174(H174),
 C176(H176), C177(H177), C178(H178), C179(H179), C180(H180), C182(H182),
 C183(H183), C184(H184), C185(H185), C186(H186), C72A(H72A), C73A(H73A),
 C75A(H75A), C76A(H76A)
7.e Idealised Me refined as rotating group:
 C12(H12A,H12B,H12C), C14(H14A,H14B,H14C), C16(H16A,H16B,H16C), C18(H18A,H18B,
 H18C), C20(H20A,H20B,H20C), C22(H22A,H22B,H22C)
;
_olex2_submission_special_instructions 'No special instructions were received'
_oxdiff_exptl_absorpt_empirical_details
;
Empirical correction (ABSPACK) includes:
- Absorption correction using spherical harmonics
- Frame scaling
;
_oxdiff_exptl_absorpt_empirical_full_max 1.705
_oxdiff_exptl_absorpt_empirical_full_min 0.680

loop_
_space_group_symop_operation_xyz
'x, y, z'
'-x, -y, -z'

loop_
_atom_site_label
_atom_site_type_symbol
_atom_site_fract_x
_atom_site_fract_y
_atom_site_fract_z
_atom_site_U_iso_or_equiv
_atom_site_adp_type
_atom_site_occupancy
_atom_site_site_symmetry_order
_atom_site_calc_flag
_atom_site_refinement_flags_posn
_atom_site_refinement_flags_adp
_atom_site_refinement_flags_occupancy
_atom_site_disorder_assembly
_atom_site_disorder_group
Ru1 Ru 0.47272(3) 0.48667(2) 0.28352(2) 0.02142(10) Uani 1 1 d . . . . .
Co1 Co 0.69973(7) 0.35576(4) 0.33889(3) 0.02337(19) Uani 1 1 d . . . . .
Fe1 Fe 0.22355(6) 0.54362(4) 0.32132(3) 0.01989(17) Uani 1 1 d . . . . .
Cl1 Cl 0.50178(10) 0.59328(6) 0.25225(5) 0.0293(3) Uani 1 1 d . . . . .
Cl2 Cl 0.42760(11) 0.47263(7) 0.20908(5) 0.0314(3) Uani 1 1 d . . . . .
S1 S 0.3602(5) 0.83769(16) 0.02939(11) 0.0398(11) Uani 0.582(9) 1 d D . P A 1
S1A S 0.2935(8) 0.8494(2) 0.03424(19) 0.0501(18) Uani 0.418(9) 1 d . . P A 2
S2 S 0.1499(2) 0.21898(10) 0.13992(7) 0.0717(7) Uani 1 1 d . U . . .
S3 S 0.0535(5) 0.2631(3) 0.6175(2) 0.0319(10) Uani 0.824(8) 1 d . . P B 1
S3A S 0.041(3) 0.2570(15) 0.6100(11) 0.037(6) Uani 0.176(8) 1 d . . P B 2
S4 S 0.48536(10) 0.82647(6) 0.48160(5) 0.0269(3) Uani 1 1 d . . . . .
P1 P 0.72082(11) 0.41738(7) 0.26934(5) 0.0254(3) Uani 1 1 d . . . . .
P2 P 0.55891(11) 0.33331(6) 0.32141(5) 0.0246(3) Uani 1 1 d . . . . .
P3 P 0.61335(10) 0.43920(6) 0.37167(5) 0.0218(3) Uani 1 1 d . . . . .
O1 O 0.7987(3) 0.4649(2) 0.27243(15) 0.0371(10) Uani 1 1 d . . . . .
O2 O 0.7846(3) 0.3790(2) 0.22578(16) 0.0414(10) Uani 1 1 d . . . . .
O3 O 0.5897(3) 0.29262(19) 0.27652(15) 0.0330(9) Uani 1 1 d . . . . .
O4 O 0.5108(3) 0.27946(18) 0.36161(15) 0.0307(9) Uani 1 1 d . . . . .
O5 O 0.5546(3) 0.40661(17) 0.42120(13) 0.0262(8) Uani 1 1 d . . . . .
O6 O 0.6851(3) 0.47877(18) 0.39205(14) 0.0279(8) Uani 1 1 d . . . . .
O7 O 0.6255(3) 0.45641(18) 0.25018(13) 0.0259(8) Uani 1 1 d . . . . .
O8 O 0.4692(3) 0.38818(17) 0.31100(14) 0.0285(8) Uani 1 1 d . . . . .
O9 O 0.5399(3) 0.49156(17) 0.34410(13) 0.0241(8) Uani 1 1 d . . . . .
O10 O 0.0711(3) 0.58812(18) 0.33469(14) 0.0275(8) Uani 1 1 d . . . . .
H10A H 0.030618 0.555735 0.351787 0.041 Uiso 1 1 d R U . . .
H10B H 0.066348 0.622124 0.354379 0.041 Uiso 1 1 d R U . . .
O11 O 0.4693(7) 0.8175(4) 0.0158(3) 0.057(2) Uani 0.582(9) 1 d D . P A 1
O11A O 0.3861(14) 0.8190(7) 0.0052(5) 0.065(4) Uani 0.418(9) 1 d . U P A 2
O12 O 0.3364(12) 0.9032(6) 0.0431(6) 0.039(3) Uani 0.582(9) 1 d D . P A 1
O12A O 0.3067(18) 0.9078(10) 0.0492(10) 0.043(4) Uani 0.418(9) 1 d . U P A 2
O13 O 0.3009(9) 0.8278(4) -0.0065(3) 0.053(2) Uani 0.582(9) 1 d D . P A 1
O13A O 0.2057(13) 0.8550(6) 0.0106(5) 0.066(4) Uani 0.418(9) 1 d . U P A 2
O14 O 0.1927(4) 0.1573(2) 0.16721(19) 0.0535(13) Uani 1 1 d . U . . .
O15 O 0.2044(7) 0.2375(3) 0.0944(2) 0.101(3) Uani 1 1 d . U . . .
O16 O 0.0371(6) 0.2216(3) 0.1365(3) 0.092(2) Uani 1 1 d . U . . .
O17 O 0.0644(6) 0.1992(2) 0.6043(2) 0.057(2) Uani 0.824(8) 1 d D . P B 1
O17A O -0.020(2) 0.2192(13) 0.5911(8) 0.044(5) Uani 0.176(8) 1 d D U P B 2
O18 O 0.1240(4) 0.2676(3) 0.65137(19) 0.0436(14) Uani 0.824(8) 1 d D . P B 1
O18A O 0.1389(18) 0.2162(12) 0.6220(9) 0.046(6) Uani 0.176(8) 1 d D . P B 2
O19 O -0.0532(4) 0.2900(3) 0.6356(2) 0.0302(12) Uani 0.824(8) 1 d D . P B 1
O19A O -0.010(3) 0.2933(14) 0.6466(11) 0.051(7) Uani 0.176(8) 1 d D . P B 2
O20 O 0.5919(3) 0.7963(2) 0.48334(16) 0.0359(9) Uani 1 1 d . . . . .
O21 O 0.4710(3) 0.88928(18) 0.44919(16) 0.0353(9) Uani 1 1 d . . . . .
O22 O 0.4244(3) 0.8299(2) 0.52960(15) 0.0345(9) Uani 1 1 d . . . . .
N1 N 0.3479(4) 0.5116(2) 0.30660(16) 0.0263(10) Uani 1 1 d . . . . .
N2 N 0.1964(3) 0.5460(2) 0.25257(15) 0.0226(9) Uani 1 1 d . . . . .
N3 N 0.1745(3) 0.4570(2) 0.34001(15) 0.0223(9) Uani 1 1 d . . . . .
N4 N 0.2313(3) 0.5462(2) 0.39225(15) 0.0210(9) Uani 1 1 d . . . . .
N5 N 0.2571(3) 0.6345(2) 0.30457(16) 0.0229(9) Uani 1 1 d . . . . .
C1 C 0.8482(4) 0.3399(3) 0.3555(2) 0.0345(13) Uani 1 1 d . . . . .
H1 H 0.892155 0.372100 0.347544 0.041 Uiso 1 1 calc R U . . .
C2 C 0.8389(5) 0.2935(3) 0.3257(2) 0.0370(14) Uani 1 1 d . . . . .
H2 H 0.876789 0.288688 0.294371 0.044 Uiso 1 1 calc R U . . .
C3 C 0.7643(5) 0.2562(3) 0.3505(2) 0.0364(14) Uani 1 1 d . . . . .
H3 H 0.742342 0.221785 0.338816 0.044 Uiso 1 1 calc R U . . .
C4 C 0.7274(5) 0.2788(3) 0.3959(2) 0.0348(13) Uani 1 1 d . . . . .
H4 H 0.675860 0.262597 0.420133 0.042 Uiso 1 1 calc R U . . .
C5 C 0.7809(4) 0.3295(3) 0.3987(2) 0.0351(13) Uani 1 1 d . . . . .
H5 H 0.772631 0.352970 0.425616 0.042 Uiso 1 1 calc R U . . .
C11 C 0.8133(7) 0.5180(4) 0.2319(3) 0.064(2) Uani 1 1 d . . . . .
H11A H 0.748998 0.550746 0.230715 0.076 Uiso 1 1 calc R U . . .
H11B H 0.829470 0.499959 0.200607 0.076 Uiso 1 1 calc R U . . .
C12 C 0.8977(6) 0.5499(4) 0.2383(3) 0.061(2) Uani 1 1 d . . . . .
H12A H 0.911524 0.582655 0.209525 0.092 Uiso 1 1 calc R U . . .
H12B H 0.959778 0.516650 0.242197 0.092 Uiso 1 1 calc R U . . .
H12C H 0.878329 0.571673 0.267507 0.092 Uiso 1 1 calc R U . . .
C13 C 0.7275(6) 0.3646(4) 0.1857(3) 0.0534(19) Uani 1 1 d . . . . .
H13A H 0.652297 0.370000 0.196612 0.064 Uiso 1 1 calc R U . . .
H13B H 0.739902 0.395535 0.155087 0.064 Uiso 1 1 calc R U . . .
C14 C 0.7678(7) 0.2967(4) 0.1773(3) 0.067(2) Uani 1 1 d . . . . .
H14A H 0.732453 0.285799 0.152473 0.100 Uiso 1 1 calc R U . . .
H14B H 0.755933 0.266610 0.207931 0.100 Uiso 1 1 calc R U . . .
H14C H 0.842017 0.292155 0.165966 0.100 Uiso 1 1 calc R U . . .
C15 C 0.5087(7) 0.2831(4) 0.2502(3) 0.064(2) Uani 1 1 d . . . . .
H15 H 0.469401 0.318529 0.231412 0.077 Uiso 1 1 calc R U . . .
C16 C 0.4941(10) 0.2198(5) 0.2547(5) 0.126(5) Uani 1 1 d . . . . .
H16A H 0.554072 0.194105 0.237528 0.189 Uiso 1 1 calc R U . . .
H16B H 0.432112 0.218599 0.240397 0.189 Uiso 1 1 calc R U . . .
H16C H 0.485428 0.200970 0.289407 0.189 Uiso 1 1 calc R U . . .
C17 C 0.4288(4) 0.2954(3) 0.4012(2) 0.0297(12) Uani 1 1 d . . . . .
H17A H 0.392497 0.341204 0.393420 0.036 Uiso 1 1 calc R U . . .
H17B H 0.458170 0.291498 0.432117 0.036 Uiso 1 1 calc R U . . .
C18 C 0.3555(4) 0.2479(3) 0.4065(2) 0.0326(13) Uani 1 1 d . . . . .
H18A H 0.327281 0.252101 0.375664 0.049 Uiso 1 1 calc R U . . .
H18B H 0.299109 0.257678 0.432707 0.049 Uiso 1 1 calc R U . . .
H18C H 0.392112 0.202882 0.414566 0.049 Uiso 1 1 calc R U . . .
C19 C 0.4723(4) 0.4464(3) 0.4492(2) 0.0295(12) Uani 1 1 d . . . . .
H19A H 0.407199 0.452442 0.434889 0.035 Uiso 1 1 calc R U . . .
H19B H 0.490093 0.490411 0.448733 0.035 Uiso 1 1 calc R U . . .
C20 C 0.4599(5) 0.4107(3) 0.5008(2) 0.0334(13) Uani 1 1 d . . . . .
H20A H 0.446017 0.366400 0.500560 0.050 Uiso 1 1 calc R U . . .
H20B H 0.402240 0.435119 0.520271 0.050 Uiso 1 1 calc R U . . .
H20C H 0.523483 0.407311 0.515150 0.050 Uiso 1 1 calc R U . . .
C21 C 0.7022(5) 0.5446(3) 0.3683(2) 0.0359(14) Uani 1 1 d . . . . .
H21A H 0.648362 0.578427 0.382259 0.043 Uiso 1 1 calc R U . . .
H21B H 0.698658 0.549292 0.332799 0.043 Uiso 1 1 calc R U . . .
C22 C 0.8061(7) 0.5537(5) 0.3765(3) 0.075(3) Uani 1 1 d . . . . .
H22A H 0.822825 0.594943 0.357061 0.113 Uiso 1 1 calc R U . . .
H22B H 0.857953 0.516670 0.366607 0.113 Uiso 1 1 calc R U . . .
H22C H 0.805891 0.555391 0.411285 0.113 Uiso 1 1 calc R U . . .
C31 C 0.2101(4) 0.5954(3) 0.21406(19) 0.0265(11) Uani 1 1 d . . . . .
C32 C 0.1939(5) 0.5751(3) 0.1697(2) 0.0299(12) Uani 1 1 d . . . . .
H32 H 0.197206 0.600711 0.138045 0.036 Uiso 1 1 calc R U . . .
C33 C 0.1733(4) 0.5136(3) 0.1813(2) 0.0284(12) Uani 1 1 d . . . . .
H33 H 0.159214 0.487510 0.159383 0.034 Uiso 1 1 calc R U . . .
C34 C 0.1765(4) 0.4943(3) 0.23325(19) 0.0238(11) Uani 1 1 d . . . . .
C35 C 0.1639(4) 0.4327(3) 0.25839(19) 0.0243(11) Uani 1 1 d . . . . .
C36 C 0.1584(4) 0.4168(2) 0.3089(2) 0.0243(11) Uani 1 1 d . . . . .
C37 C 0.1333(4) 0.3560(3) 0.3364(2) 0.0270(11) Uani 1 1 d . . . . .
H37 H 0.121645 0.319293 0.323584 0.032 Uiso 1 1 calc R U . . .
C38 C 0.1296(4) 0.3609(3) 0.3842(2) 0.0265(11) Uani 1 1 d . . . . .
H38 H 0.112364 0.328783 0.411266 0.032 Uiso 1 1 calc R U . . .
C39 C 0.1562(4) 0.4233(2) 0.38667(19) 0.0221(10) Uani 1 1 d . . . . .
C40 C 0.1663(4) 0.4433(2) 0.42981(19) 0.0233(10) Uani 1 1 d . . . . .
C41 C 0.2031(4) 0.5006(2) 0.43166(19) 0.0225(10) Uani 1 1 d . . . . .
C42 C 0.2231(4) 0.5193(2) 0.4758(2) 0.0251(11) Uani 1 1 d . . . . .
H42 H 0.208803 0.496959 0.508084 0.030 Uiso 1 1 calc R U . . .
C43 C 0.2657(4) 0.5744(2) 0.46300(19) 0.0225(10) Uani 1 1 d . . . . .
H43 H 0.289174 0.597243 0.484383 0.027 Uiso 1 1 calc R U . . .
C44 C 0.2689(4) 0.5921(2) 0.41045(19) 0.0219(10) Uani 1 1 d . . . . .
C45 C 0.3008(4) 0.6488(2) 0.38357(19) 0.0227(10) Uani 1 1 d . . . . .
C46 C 0.2932(4) 0.6683(2) 0.33424(19) 0.0220(10) Uani 1 1 d . . . . .
C47 C 0.3128(4) 0.7308(2) 0.3072(2) 0.0269(11) Uani 1 1 d . . . . .
H47 H 0.335760 0.764370 0.319434 0.032 Uiso 1 1 calc R U . . .
C48 C 0.2927(4) 0.7329(3) 0.2615(2) 0.0298(12) Uani 1 1 d . . . . .
H48 H 0.298701 0.768197 0.235371 0.036 Uiso 1 1 calc R U . . .
C49 C 0.2606(4) 0.6721(2) 0.2595(2) 0.0253(11) Uani 1 1 d . . . . .
C50 C 0.2404(4) 0.6542(3) 0.2165(2) 0.0288(11) Uani 1 1 d . . . . .
C51 C 0.2704(10) 0.6992(8) 0.1679(6) 0.023(2) Uani 0.582(9) 1 d D . P A 1
C51A C 0.2491(18) 0.7025(14) 0.1727(10) 0.033(4) Uani 0.418(9) 1 d . . P A 2
C52 C 0.3739(9) 0.6987(7) 0.1492(5) 0.030(3) Uani 0.582(9) 1 d D . P A 1
H52 H 0.425871 0.669696 0.165675 0.036 Uiso 0.582(9) 1 calc R U P A 1
C52A C 0.3489(16) 0.7143(10) 0.1530(8) 0.031(3) Uani 0.418(9) 1 d . . P A 2
H52A H 0.406359 0.691760 0.168845 0.037 Uiso 0.418(9) 1 calc R U P A 2
C53 C 0.4014(10) 0.7398(6) 0.1072(4) 0.034(2) Uani 0.582(9) 1 d D . P A 1
H53 H 0.472025 0.739265 0.094461 0.041 Uiso 0.582(9) 1 calc R U P A 1
C53A C 0.3644(15) 0.7593(9) 0.1099(6) 0.036(3) Uani 0.418(9) 1 d . . P A 2
H53A H 0.431537 0.767263 0.095928 0.043 Uiso 0.418(9) 1 calc R U P A 2
C54 C 0.3249(9) 0.7824(5) 0.0835(4) 0.029(2) Uani 0.582(9) 1 d D . P A 1
C54A C 0.2763(19) 0.7921(8) 0.0882(7) 0.036(3) Uani 0.418(9) 1 d . . P A 2
C55 C 0.2213(10) 0.7840(6) 0.1005(4) 0.029(2) Uani 0.582(9) 1 d D . P A 1
H55 H 0.169956 0.812728 0.083491 0.035 Uiso 0.582(9) 1 calc R U P A 1
C55A C 0.1793(16) 0.7812(10) 0.1081(7) 0.043(4) Uani 0.418(9) 1 d . . P A 2
H55A H 0.120877 0.804807 0.093447 0.052 Uiso 0.418(9) 1 calc R U P A 2
C56 C 0.1939(10) 0.7422(7) 0.1435(5) 0.028(3) Uani 0.582(9) 1 d D . P A 1
H56 H 0.123216 0.742903 0.156213 0.034 Uiso 0.582(9) 1 calc R U P A 1
C56A C 0.1668(17) 0.7343(10) 0.1511(8) 0.035(4) Uani 0.418(9) 1 d . . P A 2
H56A H 0.099906 0.725289 0.164499 0.042 Uiso 0.418(9) 1 calc R U P A 2
C61 C 0.1567(5) 0.3801(3) 0.2300(2) 0.0293(12) Uani 1 1 d . . . . .
C62 C 0.2456(5) 0.3538(3) 0.2015(2) 0.0331(13) Uani 1 1 d . . . . .
H62 H 0.307786 0.370161 0.200484 0.040 Uiso 1 1 calc R U . . .
C63 C 0.2451(6) 0.3041(3) 0.1743(2) 0.0446(16) Uani 1 1 d . . . . .
H63 H 0.306071 0.286679 0.154835 0.053 Uiso 1 1 calc R U . . .
C64 C 0.1532(7) 0.2804(3) 0.1764(2) 0.0480(18) Uani 1 1 d . . . . .
C65 C 0.0646(6) 0.3060(3) 0.2036(2) 0.0483(18) Uani 1 1 d . . . . .
H65 H 0.002460 0.289708 0.204271 0.058 Uiso 1 1 calc R U . . .
C66 C 0.0661(5) 0.3567(3) 0.2305(2) 0.0364(14) Uani 1 1 d . . . . .
H66 H 0.004465 0.374913 0.249177 0.044 Uiso 1 1 calc R U . . .
C71 C 0.1427(7) 0.3995(4) 0.4771(3) 0.0222(18) Uani 0.824(8) 1 d . U P B 1
C72 C 0.2156(7) 0.3504(5) 0.4981(4) 0.0248(17) Uani 0.824(8) 1 d . U P B 1
H72 H 0.285026 0.345018 0.482708 0.030 Uiso 0.824(8) 1 calc R U P B 1
C73 C 0.1896(8) 0.3092(5) 0.5410(4) 0.0246(17) Uani 0.824(8) 1 d . U P B 1
H73 H 0.240305 0.276046 0.555088 0.029 Uiso 0.824(8) 1 calc R U P B 1
C74 C 0.0877(7) 0.3175(4) 0.5627(3) 0.0220(13) Uani 0.824(8) 1 d . U P B 1
C75 C 0.0139(7) 0.3648(5) 0.5434(3) 0.0276(19) Uani 0.824(8) 1 d . U P B 1
H75 H -0.055442 0.369568 0.558936 0.033 Uiso 0.824(8) 1 calc R U P B 1
C76 C 0.0415(7) 0.4063(5) 0.5001(4) 0.029(2) Uani 0.824(8) 1 d . U P B 1
H76 H -0.009550 0.439470 0.486350 0.034 Uiso 0.824(8) 1 calc R U P B 1
C81 C 0.3448(4) 0.6918(2) 0.40897(19) 0.0231(10) Uani 1 1 d . . . . .
C82 C 0.4477(4) 0.6993(3) 0.3960(2) 0.0269(11) Uani 1 1 d . . . . .
H82 H 0.489254 0.676539 0.371246 0.032 Uiso 1 1 calc R U . . .
C83 C 0.4905(4) 0.7396(3) 0.4186(2) 0.0267(11) Uani 1 1 d . . . . .
H83 H 0.560652 0.744638 0.409277 0.032 Uiso 1 1 calc R U . . .
C84 C 0.4305(4) 0.7724(2) 0.45477(19) 0.0239(11) Uani 1 1 d . . . . .
C85 C 0.3282(4) 0.7658(2) 0.46815(19) 0.0237(11) Uani 1 1 d . . . . .
H85 H 0.287117 0.788745 0.492897 0.028 Uiso 1 1 calc R U . . .
C86 C 0.2854(4) 0.7253(2) 0.4451(2) 0.0257(11) Uani 1 1 d . . . . .
H86 H 0.215048 0.720801 0.454315 0.031 Uiso 1 1 calc R U . . .
P12 P 0.45387(14) 0.02295(8) 0.24944(6) 0.0399(4) Uani 1 1 d . . . . .
C115 C 0.5427(6) -0.0320(3) 0.2861(2) 0.0431(16) Uani 1 1 d . . . . .
C116 C 0.6011(6) -0.0055(3) 0.3130(2) 0.0443(16) Uani 1 1 d . . . . .
H116 H 0.593495 0.040905 0.311740 0.053 Uiso 1 1 calc R U . . .
C117 C 0.6692(7) -0.0473(4) 0.3411(3) 0.056(2) Uani 1 1 d . . . . .
H117 H 0.708148 -0.029422 0.359477 0.067 Uiso 1 1 calc R U . . .
C118 C 0.6820(8) -0.1153(4) 0.3431(3) 0.063(2) Uani 1 1 d . . . . .
H118 H 0.730504 -0.143841 0.361901 0.075 Uiso 1 1 calc R U . . .
C119 C 0.6224(8) -0.1404(4) 0.3170(3) 0.063(2) Uani 1 1 d . . . . .
H119 H 0.629220 -0.186788 0.318576 0.076 Uiso 1 1 calc R U . . .
C120 C 0.5532(7) -0.0992(4) 0.2888(3) 0.0530(19) Uani 1 1 d . . . . .
H120 H 0.512796 -0.117334 0.271299 0.064 Uiso 1 1 calc R U . . .
C121 C 0.3813(5) -0.0239(3) 0.2242(2) 0.0399(15) Uani 1 1 d . . . . .
C122 C 0.4150(6) -0.0421(3) 0.1781(2) 0.0418(15) Uani 1 1 d . . . . .
H122 H 0.475684 -0.028990 0.159307 0.050 Uiso 1 1 calc R U . . .
C123 C 0.3585(6) -0.0798(3) 0.1599(2) 0.0456(17) Uani 1 1 d . . . . .
H123 H 0.380051 -0.091970 0.128260 0.055 Uiso 1 1 calc R U . . .
C124 C 0.2716(6) -0.0994(3) 0.1877(2) 0.0486(18) Uani 1 1 d . . . . .
H124 H 0.233281 -0.125128 0.175148 0.058 Uiso 1 1 calc R U . . .
C125 C 0.2398(6) -0.0820(4) 0.2337(3) 0.053(2) Uani 1 1 d . . . . .
H125 H 0.180415 -0.096424 0.252879 0.064 Uiso 1 1 calc R U . . .
C126 C 0.2939(6) -0.0434(3) 0.2522(3) 0.0503(19) Uani 1 1 d . . . . .
H126 H 0.271207 -0.030536 0.283638 0.060 Uiso 1 1 calc R U . . .
C127 C 0.3647(6) 0.0764(4) 0.2875(3) 0.0493(19) Uani 1 1 d . . . . .
C128 C 0.2933(6) 0.1250(5) 0.2659(4) 0.066(3) Uani 1 1 d . . . . .
H128 H 0.289523 0.128879 0.231854 0.080 Uiso 1 1 calc R U . . .
C129 C 0.2270(6) 0.1682(5) 0.2937(4) 0.080(3) Uani 1 1 d . . . . .
H129 H 0.178855 0.202174 0.278604 0.096 Uiso 1 1 calc R U . . .
C130 C 0.2305(6) 0.1621(4) 0.3428(4) 0.068(3) Uani 1 1 d . . . . .
H130 H 0.186020 0.192486 0.361496 0.081 Uiso 1 1 calc R U . . .
C131 C 0.2984(7) 0.1120(4) 0.3653(3) 0.067(3) Uani 1 1 d . . . . .
H131 H 0.299402 0.107145 0.399626 0.080 Uiso 1 1 calc R U . . .
C132 C 0.3668(6) 0.0676(4) 0.3371(3) 0.057(2) Uani 1 1 d . . . . .
H132 H 0.413185 0.032497 0.352198 0.069 Uiso 1 1 calc R U . . .
C133 C 0.5232(5) 0.0715(3) 0.2005(2) 0.0373(14) Uani 1 1 d . . . . .
C134 C 0.6276(5) 0.0709(3) 0.1985(3) 0.0432(15) Uani 1 1 d . . . . .
H134 H 0.664993 0.042490 0.222321 0.052 Uiso 1 1 calc R U . . .
C135 C 0.6782(6) 0.1117(3) 0.1616(3) 0.0452(16) Uani 1 1 d . . . . .
H135 H 0.750035 0.111180 0.160343 0.054 Uiso 1 1 calc R U . . .
C136 C 0.6243(6) 0.1527(3) 0.1270(3) 0.0533(19) Uani 1 1 d . . . . .
H136 H 0.658519 0.181296 0.102323 0.064 Uiso 1 1 calc R U . . .
C137 C 0.5200(6) 0.1524(3) 0.1281(3) 0.0530(18) Uani 1 1 d . . . . .
H137 H 0.483544 0.180142 0.103556 0.064 Uiso 1 1 calc R U . . .
C138 C 0.4687(5) 0.1123(3) 0.1643(3) 0.0480(17) Uani 1 1 d . . . . .
H138 H 0.397210 0.112250 0.164877 0.058 Uiso 1 1 calc R U . . .
P13 P 0.27710(12) 0.46359(7) 0.01082(5) 0.0330(3) Uani 1 1 d . . . . .
C139 C 0.3742(5) 0.4114(3) 0.0443(2) 0.0330(13) Uani 1 1 d . . . . .
C140 C 0.3892(5) 0.4232(3) 0.0902(2) 0.0387(14) Uani 1 1 d . . . . .
H140 H 0.347448 0.458970 0.104488 0.046 Uiso 1 1 calc R U . . .
C141 C 0.4649(5) 0.3827(3) 0.1140(2) 0.0400(15) Uani 1 1 d . . . . .
H141 H 0.478985 0.392389 0.143899 0.048 Uiso 1 1 calc R U . . .
C142 C 0.5206(5) 0.3282(3) 0.0953(2) 0.0419(15) Uani 1 1 d . . . . .
H142 H 0.572246 0.300326 0.112644 0.050 Uiso 1 1 calc R U . . .
C143 C 0.5024(5) 0.3135(3) 0.0517(2) 0.0402(14) Uani 1 1 d . . . . .
H143 H 0.538953 0.274563 0.039737 0.048 Uiso 1 1 calc R U . . .
C144 C 0.4305(5) 0.3560(3) 0.0253(2) 0.0399(14) Uani 1 1 d . . . . .
H144 H 0.419717 0.347473 -0.005558 0.048 Uiso 1 1 calc R U . . .
C145 C 0.1516(5) 0.4561(3) 0.0460(2) 0.0364(14) Uani 1 1 d . . . . .
C146 C 0.1266(5) 0.3936(3) 0.0633(2) 0.0402(14) Uani 1 1 d . . . . .
H146 H 0.174136 0.355388 0.056032 0.048 Uiso 1 1 calc R U . . .
C147 C 0.0331(5) 0.3878(4) 0.0908(2) 0.0484(17) Uani 1 1 d . . . . .
H147 H 0.015003 0.345369 0.101922 0.058 Uiso 1 1 calc R U . . .
C148 C -0.0352(6) 0.4434(4) 0.1026(3) 0.0543(19) Uani 1 1 d . . . . .
H148 H -0.099163 0.438861 0.122385 0.065 Uiso 1 1 calc R U . . .
C149 C -0.0109(5) 0.5057(4) 0.0856(3) 0.0525(19) Uani 1 1 d . . . . .
H149 H -0.057742 0.543727 0.093911 0.063 Uiso 1 1 calc R U . . .
C150 C 0.0819(6) 0.5121(4) 0.0566(2) 0.0474(16) Uani 1 1 d . . . . .
H150 H 0.098155 0.554657 0.043848 0.057 Uiso 1 1 calc R U . . .
C151 C 0.2910(5) 0.4374(3) -0.0478(2) 0.0331(13) Uani 1 1 d . . . . .
C152 C 0.2438(5) 0.3868(3) -0.0544(2) 0.0418(15) Uani 1 1 d . . . . .
H152 H 0.195592 0.369392 -0.029069 0.050 Uiso 1 1 calc R U . . .
C153 C 0.2675(5) 0.3614(3) -0.0987(2) 0.0415(15) Uani 1 1 d . . . . .
H153 H 0.235957 0.326260 -0.103262 0.050 Uiso 1 1 calc R U . . .
C154 C 0.3365(5) 0.3873(3) -0.1358(2) 0.0396(14) Uani 1 1 d . . . . .
H154 H 0.353049 0.369720 -0.165762 0.048 Uiso 1 1 calc R U . . .
C155 C 0.3818(6) 0.4391(3) -0.1293(2) 0.0438(16) Uani 1 1 d . . . . .
H155 H 0.426911 0.458070 -0.155394 0.053 Uiso 1 1 calc R U . . .
C156 C 0.3623(5) 0.4633(3) -0.0857(2) 0.0372(14) Uani 1 1 d . . . . .
H156 H 0.396577 0.497121 -0.081005 0.045 Uiso 1 1 calc R U . . .
C157 C 0.2842(5) 0.5498(3) 0.0015(2) 0.0381(14) Uani 1 1 d . . . . .
C158 C 0.2298(5) 0.5898(3) -0.0342(2) 0.0433(15) Uani 1 1 d . . . . .
H158 H 0.203503 0.570324 -0.056722 0.052 Uiso 1 1 calc R U . . .
C159 C 0.2135(6) 0.6581(3) -0.0373(3) 0.0488(17) Uani 1 1 d . . . . .
H159 H 0.176817 0.685190 -0.061977 0.059 Uiso 1 1 calc R U . . .
C160 C 0.2508(6) 0.6860(4) -0.0045(3) 0.0532(19) Uani 1 1 d . . . . .
H160 H 0.238566 0.732558 -0.005882 0.064 Uiso 1 1 calc R U . . .
C161 C 0.3069(7) 0.6460(4) 0.0311(3) 0.062(2) Uani 1 1 d . . . . .
H161 H 0.333216 0.665761 0.053434 0.074 Uiso 1 1 calc R U . . .
C162 C 0.3248(6) 0.5774(4) 0.0341(2) 0.0463(16) Uani 1 1 d . . . . .
H162 H 0.363769 0.550327 0.057909 0.056 Uiso 1 1 calc R U . . .
P11 P 0.94836(11) 0.03825(6) 0.39485(5) 0.0245(3) Uani 1 1 d . . . . .
C91 C 1.0683(4) -0.0185(3) 0.3915(2) 0.0305(12) Uani 1 1 d . . . . .
C92 C 1.1507(5) -0.0103(3) 0.4133(2) 0.0334(13) Uani 1 1 d . . . . .
H92 H 1.143996 0.025904 0.430483 0.040 Uiso 1 1 calc R U . . .
C93 C 1.2431(5) -0.0548(3) 0.4100(2) 0.0437(16) Uani 1 1 d . . . . .
H93 H 1.299513 -0.049110 0.424786 0.052 Uiso 1 1 calc R U . . .
C94 C 1.2512(6) -0.1075(3) 0.3850(2) 0.0494(18) Uani 1 1 d . . . . .
H94 H 1.314018 -0.137917 0.382483 0.059 Uiso 1 1 calc R U . . .
C95 C 1.1689(6) -0.1166(3) 0.3633(2) 0.0475(18) Uani 1 1 d . . . . .
H95 H 1.174716 -0.153686 0.347059 0.057 Uiso 1 1 calc R U . . .
C96 C 1.0796(5) -0.0716(3) 0.3655(2) 0.0352(13) Uani 1 1 d . . . . .
H96 H 1.024656 -0.076351 0.349358 0.042 Uiso 1 1 calc R U . . .
C97 C 0.9597(4) 0.1055(2) 0.4245(2) 0.0250(11) Uani 1 1 d . . . . .
C98 C 0.9828(4) 0.1644(3) 0.3975(2) 0.0262(11) Uani 1 1 d . . . . .
H98 H 0.991206 0.170062 0.362720 0.031 Uiso 1 1 calc R U . . .
C99 C 0.9934(4) 0.2149(3) 0.4213(2) 0.0318(13) Uani 1 1 d . . . . .
H99 H 1.009178 0.255101 0.402663 0.038 Uiso 1 1 calc R U . . .
C100 C 0.9813(5) 0.2076(3) 0.4717(2) 0.0331(13) Uani 1 1 d . . . . .
H100 H 0.989993 0.242260 0.487698 0.040 Uiso 1 1 calc R U . . .
C101 C 0.9564(5) 0.1494(3) 0.4990(2) 0.0353(13) Uani 1 1 d . . . . .
H101 H 0.946353 0.144759 0.533691 0.042 Uiso 1 1 calc R U . . .
C102 C 0.9461(4) 0.0983(3) 0.4761(2) 0.0313(12) Uani 1 1 d . . . . .
H102 H 0.929970 0.058252 0.495000 0.038 Uiso 1 1 calc R U . . .
C103 C 0.8447(5) -0.0010(2) 0.4291(2) 0.0284(12) Uani 1 1 d . . . . .
C104 C 0.8495(5) -0.0688(3) 0.4341(2) 0.0296(12) Uani 1 1 d . . . . .
H104 H 0.908770 -0.095311 0.419603 0.035 Uiso 1 1 calc R U . . .
C105 C 0.7684(5) -0.0978(3) 0.4602(2) 0.0310(12) Uani 1 1 d . . . . .
H105 H 0.771308 -0.144057 0.463264 0.037 Uiso 1 1 calc R U . . .
C106 C 0.6832(5) -0.0591(3) 0.4816(2) 0.0354(13) Uani 1 1 d . . . . .
H106 H 0.628077 -0.079170 0.500095 0.043 Uiso 1 1 calc R U . . .
C107 C 0.6770(5) 0.0083(3) 0.4767(2) 0.0332(13) Uani 1 1 d . . . . .
H107 H 0.617386 0.034269 0.491450 0.040 Uiso 1 1 calc R U . . .
C108 C 0.7571(4) 0.0382(3) 0.4505(2) 0.0297(12) Uani 1 1 d . . . . .
H108 H 0.752926 0.084646 0.446931 0.036 Uiso 1 1 calc R U . . .
C109 C 0.9250(5) 0.0703(3) 0.3332(2) 0.0299(12) Uani 1 1 d . . . . .
C110 C 0.8241(4) 0.0910(3) 0.3225(2) 0.0287(12) Uani 1 1 d . . . . .
H110 H 0.767452 0.084711 0.347216 0.034 Uiso 1 1 calc R U . . .
C111 C 0.8073(5) 0.1208(3) 0.2754(2) 0.0394(15) Uani 1 1 d . . . . .
H111 H 0.738866 0.135313 0.267710 0.047 Uiso 1 1 calc R U . . .
C112 C 0.8907(5) 0.1294(3) 0.2395(2) 0.0384(15) Uani 1 1 d . . . . .
H112 H 0.878696 0.149228 0.207256 0.046 Uiso 1 1 calc R U . . .
C113 C 0.9908(5) 0.1097(3) 0.2499(2) 0.0379(14) Uani 1 1 d . . . . .
H113 H 1.047148 0.116735 0.225207 0.045 Uiso 1 1 calc R U . . .
C114 C 1.0085(5) 0.0792(3) 0.2972(2) 0.0350(13) Uani 1 1 d . . . . .
H114 H 1.077035 0.064580 0.304648 0.042 Uiso 1 1 calc R U . . .
P14 P 0.78578(13) 0.84219(8) 0.13641(6) 0.0393(4) Uani 1 1 d . . . . .
C163 C 0.6973(5) 0.9033(3) 0.1045(2) 0.0366(14) Uani 1 1 d . . . . .
C164 C 0.6220(5) 0.8842(4) 0.0830(2) 0.0456(16) Uani 1 1 d . . . . .
H164 H 0.617983 0.838943 0.084946 0.055 Uiso 1 1 calc R U . . .
C165 C 0.5540(6) 0.9322(4) 0.0591(2) 0.058(2) Uani 1 1 d . . . . .
H165 H 0.501242 0.919987 0.045169 0.069 Uiso 1 1 calc R U . . .
C166 C 0.5613(7) 0.9972(5) 0.0550(3) 0.071(3) Uani 1 1 d . . . . .
H166 H 0.513344 1.029795 0.038525 0.085 Uiso 1 1 calc R U . . .
C167 C 0.6365(7) 1.0159(4) 0.0744(3) 0.062(2) Uani 1 1 d . . . . .
H167 H 0.642469 1.061149 0.070394 0.074 Uiso 1 1 calc R U . . .
C168 C 0.7043(6) 0.9689(3) 0.0998(2) 0.0465(17) Uani 1 1 d . . . . .
H168 H 0.755718 0.981955 0.114120 0.056 Uiso 1 1 calc R U . . .
C169 C 0.8690(6) 0.8823(4) 0.1598(3) 0.0519(19) Uani 1 1 d . . . . .
C170 C 0.9576(6) 0.8969(4) 0.1309(3) 0.064(2) Uani 1 1 d . . . . .
H170 H 0.977714 0.881652 0.100134 0.076 Uiso 1 1 calc R U . . .
C171 C 1.0179(7) 0.9344(5) 0.1471(4) 0.073(3) Uani 1 1 d . . . . .
H171 H 1.079082 0.945660 0.127581 0.088 Uiso 1 1 calc R U . . .
C172 C 0.9853(8) 0.9550(5) 0.1931(4) 0.075(3) Uani 1 1 d . . . . .
H172 H 1.025142 0.981096 0.204285 0.090 Uiso 1 1 calc R U . . .
C173 C 0.8971(7) 0.9385(5) 0.2228(3) 0.068(2) Uani 1 1 d . . . . .
H173 H 0.878048 0.951777 0.254260 0.082 Uiso 1 1 calc R U . . .
C174 C 0.8388(7) 0.9032(4) 0.2059(3) 0.063(2) Uani 1 1 d . . . . .
H174 H 0.777262 0.892380 0.225239 0.076 Uiso 1 1 calc R U . . .
C175 C 0.7188(6) 0.7929(3) 0.1867(3) 0.0468(17) Uani 1 1 d . . . . .
C176 C 0.7765(7) 0.7536(4) 0.2219(3) 0.067(2) Uani 1 1 d . . . . .
H176 H 0.848080 0.754236 0.220194 0.080 Uiso 1 1 calc R U . . .
C177 C 0.7253(8) 0.7127(4) 0.2604(3) 0.066(2) Uani 1 1 d . . . . .
H177 H 0.762986 0.686746 0.285124 0.079 Uiso 1 1 calc R U . . .
C178 C 0.6281(7) 0.7102(4) 0.2623(3) 0.062(2) Uani 1 1 d . . . . .
H178 H 0.596592 0.680806 0.287470 0.074 Uiso 1 1 calc R U . . .
C179 C 0.5704(8) 0.7494(4) 0.2287(3) 0.064(2) Uani 1 1 d . . . . .
H179 H 0.498854 0.747851 0.231227 0.077 Uiso 1 1 calc R U . . .
C180 C 0.6161(6) 0.7914(4) 0.1908(3) 0.0494(17) Uani 1 1 d . . . . .
H180 H 0.575485 0.819032 0.167834 0.059 Uiso 1 1 calc R U . . .
C181 C 0.8602(5) 0.7886(3) 0.0949(3) 0.0405(15) Uani 1 1 d . . . . .
C182 C 0.9290(5) 0.7348(4) 0.1127(3) 0.057(2) Uani 1 1 d . . . . .
H182 H 0.937212 0.726449 0.146451 0.069 Uiso 1 1 calc R U . . .
C183 C 0.9869(6) 0.6927(4) 0.0806(4) 0.070(3) Uani 1 1 d . . . . .
H183 H 1.035399 0.656062 0.092396 0.084 Uiso 1 1 calc R U . . .
C184 C 0.9731(6) 0.7045(4) 0.0328(4) 0.065(3) Uani 1 1 d . . . . .
H184 H 1.012869 0.675666 0.011426 0.078 Uiso 1 1 calc R U . . .
C185 C 0.9036(6) 0.7568(4) 0.0140(3) 0.063(2) Uani 1 1 d . . . . .
H185 H 0.894303 0.763718 -0.019556 0.075 Uiso 1 1 calc R U . . .
C186 C 0.8466(6) 0.7999(4) 0.0459(3) 0.0548(19) Uani 1 1 d . . . . .
H186 H 0.798716 0.836646 0.033838 0.066 Uiso 1 1 calc R U . . .
O6W O 0.7629(6) -0.0391(3) -0.0436(3) 0.080(2) Uani 1 1 d G . . . .
H6WA H 0.701965 -0.045228 -0.044383 0.121 Uiso 1 1 d G U . . .
H6WB H 0.758931 0.002583 -0.048974 0.121 Uiso 1 1 d G U . . .
O5W O 0.8634(6) -0.0507(4) -0.1369(3) 0.088(2) Uani 1 1 d G . . . .
H5WA H 0.824041 -0.041701 -0.111006 0.132 Uiso 1 1 d G U . . .
H5WB H 0.834435 -0.076992 -0.147839 0.132 Uiso 1 1 d G U . . .
O4W O 0.6592(5) -0.1438(3) -0.0403(3) 0.0774(18) Uani 1 1 d G . . . .
H4WA H 0.626613 -0.171851 -0.021591 0.116 Uiso 1 1 d G U . . .
H4WB H 0.721967 -0.162361 -0.042264 0.116 Uiso 1 1 d G U . . .
O8W O 0.9107(7) -0.0565(5) 0.0168(3) 0.125(4) Uani 1 1 d . . . . .
H8WA H 0.873332 -0.053266 -0.005671 0.188 Uiso 1 1 d R U . . .
H8WB H 0.970141 -0.051956 0.001669 0.188 Uiso 1 1 d R U . . .
O3W O 0.9909(4) -0.3045(3) 0.2605(2) 0.0704(17) Uani 1 1 d . . . . .
H3WA H 0.984435 -0.279320 0.281945 0.106 Uiso 1 1 d R U . . .
H3WB H 0.978425 -0.341110 0.276695 0.106 Uiso 1 1 d R U . . .
O7W O 0.9337(8) 0.1146(6) 0.1186(3) 0.152(4) Uani 1 1 d . U . . .
H7WA H 0.937047 0.153577 0.122398 0.228 Uiso 1 1 d R U . . .
H7WB H 0.993707 0.093016 0.122128 0.228 Uiso 1 1 d R U . . .
O1W O 0.5905(3) 0.1337(2) 0.37708(18) 0.0401(10) Uani 1 1 d G . . . .
H1WA H 0.575514 0.138453 0.407036 0.060 Uiso 1 1 d G U . . .
H1WB H 0.559503 0.168764 0.361831 0.060 Uiso 1 1 d G U . . .
O2W O 0.4678(11) 0.0251(6) 0.4253(4) 0.139(4) Uani 1 1 d G . . . .
H2WA H 0.471645 -0.011127 0.414795 0.208 Uiso 1 1 d G U . . .
H2WB H 0.499313 0.048703 0.402060 0.208 Uiso 1 1 d G U . . .
O9W O 0.8924(8) 0.0735(5) 0.0382(3) 0.144(4) Uani 1 1 d . . . . .
H9WA H 0.924306 0.070501 0.062587 0.216 Uiso 1 1 d R U . . .
H9WB H 0.891666 0.033721 0.035308 0.216 Uiso 1 1 d R U . . .
O10W O 0.5809(15) 0.7640(7) 0.0273(5) 0.081(6) Uani 0.418(9) 1 d . . P A 2
O11W O 1.0583(12) -0.1961(8) 0.2715(6) 0.131(7) Uani 0.5 1 d . . P . .
C71A C 0.128(4) 0.4038(19) 0.4762(14) 0.025(4) Uani 0.176(8) 1 d D U P B 2
C72A C 0.205(3) 0.358(2) 0.4966(19) 0.029(4) Uani 0.176(8) 1 d D U P B 2
H72A H 0.274994 0.357703 0.482568 0.035 Uiso 0.176(8) 1 calc R U P B 2
C73A C 0.181(3) 0.313(2) 0.5373(18) 0.029(4) Uani 0.176(8) 1 d D U P B 2
H73A H 0.234143 0.281522 0.551157 0.034 Uiso 0.176(8) 1 calc R U P B 2
C74A C 0.079(4) 0.3130(16) 0.5580(12) 0.027(4) Uani 0.176(8) 1 d D U P B 2
C75A C 0.002(3) 0.359(2) 0.5373(14) 0.024(4) Uani 0.176(8) 1 d D U P B 2
H75A H -0.068163 0.359367 0.551251 0.029 Uiso 0.176(8) 1 calc R U P B 2
C76A C 0.026(3) 0.404(2) 0.4965(16) 0.026(4) Uani 0.176(8) 1 d D U P B 2
H76A H -0.027679 0.435636 0.482600 0.031 Uiso 0.176(8) 1 calc R U P B 2

loop_
_atom_site_aniso_label
_atom_site_aniso_U_11
_atom_site_aniso_U_22
_atom_site_aniso_U_33
_atom_site_aniso_U_23
_atom_site_aniso_U_13
_atom_site_aniso_U_12
Ru1 0.0241(2) 0.01859(18) 0.02071(19) -0.00398(14) -0.00194(15) -0.00142(15)
Co1 0.0229(4) 0.0205(4) 0.0253(5) -0.0039(3) -0.0019(4) -0.0009(3)
Fe1 0.0230(4) 0.0163(4) 0.0205(4) -0.0050(3) -0.0031(3) -0.0012(3)
Cl1 0.0357(7) 0.0217(6) 0.0279(6) -0.0008(5) 0.0001(5) -0.0045(5)
Cl2 0.0349(7) 0.0340(7) 0.0264(6) -0.0124(5) -0.0058(6) -0.0003(6)
S1 0.075(3) 0.0257(14) 0.0194(14) -0.0036(10) 0.0045(16) -0.0192(16)
S1A 0.092(5) 0.030(2) 0.031(2) 0.0071(16) -0.021(3) -0.017(3)
S2 0.141(2) 0.0480(10) 0.0385(10) -0.0204(8) -0.0005(11) -0.0439(12)
S3 0.033(2) 0.0194(13) 0.035(2) 0.0006(12) 0.0081(15) -0.0001(12)
S3A 0.038(8) 0.030(8) 0.036(8) 0.008(5) -0.004(5) -0.004(5)
S4 0.0288(7) 0.0218(6) 0.0327(7) -0.0084(5) -0.0063(6) -0.0049(5)
P1 0.0255(7) 0.0249(6) 0.0238(7) -0.0051(5) 0.0013(5) -0.0021(5)
P2 0.0260(7) 0.0179(6) 0.0294(7) -0.0040(5) -0.0037(6) -0.0018(5)
P3 0.0235(6) 0.0196(6) 0.0224(6) -0.0037(5) -0.0030(5) -0.0029(5)
O1 0.042(2) 0.034(2) 0.035(2) 0.0043(18) -0.0057(19) -0.0159(19)
O2 0.047(3) 0.035(2) 0.034(2) -0.0066(18) 0.001(2) 0.008(2)
O3 0.036(2) 0.028(2) 0.036(2) -0.0113(17) -0.0070(18) -0.0007(17)
O4 0.028(2) 0.0205(18) 0.041(2) -0.0003(16) 0.0016(18) -0.0066(15)
O5 0.0282(19) 0.0229(18) 0.0240(19) -0.0050(14) 0.0012(16) 0.0020(15)
O6 0.030(2) 0.0258(19) 0.029(2) -0.0027(15) -0.0088(16) -0.0052(16)
O7 0.0217(18) 0.0292(19) 0.0239(19) -0.0034(15) 0.0009(15) -0.0014(15)
O8 0.029(2) 0.0214(18) 0.034(2) -0.0036(15) -0.0026(17) -0.0036(16)
O9 0.0255(18) 0.0211(17) 0.0262(19) -0.0042(14) -0.0053(15) -0.0028(15)
O10 0.0257(19) 0.0266(19) 0.031(2) -0.0120(16) -0.0056(16) 0.0016(15)
O11 0.070(5) 0.038(4) 0.050(5) 0.003(3) 0.020(3) -0.015(3)
O11A 0.100(6) 0.049(6) 0.038(5) -0.001(4) 0.000(5) -0.001(5)
O12 0.066(8) 0.027(3) 0.026(5) -0.003(3) 0.000(5) -0.019(4)
O12A 0.058(9) 0.034(4) 0.037(8) 0.003(4) -0.006(6) -0.013(5)
O13 0.105(6) 0.040(4) 0.022(3) -0.001(3) -0.010(4) -0.033(5)
O13A 0.097(6) 0.052(6) 0.054(6) 0.024(5) -0.045(5) -0.029(5)
O14 0.076(3) 0.038(2) 0.053(3) -0.020(2) 0.001(3) -0.022(2)
O15 0.193(7) 0.067(4) 0.052(4) -0.030(3) 0.020(4) -0.054(5)
O16 0.114(5) 0.079(4) 0.110(5) -0.038(4) -0.045(4) -0.037(4)
O17 0.084(5) 0.020(2) 0.056(4) -0.008(2) 0.027(3) -0.009(2)
O17A 0.056(9) 0.045(8) 0.028(8) 0.009(6) -0.001(7) -0.022(7)
O18 0.035(2) 0.051(3) 0.035(3) 0.009(2) 0.000(2) -0.001(2)
O18A 0.042(8) 0.040(10) 0.045(12) 0.013(7) -0.002(6) -0.002(7)
O19 0.032(2) 0.025(2) 0.032(3) -0.006(2) 0.0059(18) -0.0085(19)
O19A 0.076(15) 0.030(10) 0.036(7) -0.001(7) 0.015(9) -0.002(9)
O20 0.034(2) 0.034(2) 0.044(2) -0.0138(19) -0.0099(19) -0.0055(18)
O21 0.046(2) 0.0185(18) 0.044(2) -0.0039(17) -0.005(2) -0.0115(17)
O22 0.042(2) 0.035(2) 0.031(2) -0.0141(17) -0.0028(18) -0.0112(19)
N1 0.047(3) 0.0152(19) 0.022(2) -0.0042(16) -0.015(2) -0.0098(19)
N2 0.028(2) 0.020(2) 0.020(2) -0.0038(16) -0.0051(18) -0.0023(18)
N3 0.027(2) 0.019(2) 0.022(2) -0.0077(17) -0.0037(18) -0.0005(17)
N4 0.024(2) 0.0173(19) 0.022(2) -0.0071(16) -0.0053(18) 0.0004(17)
N5 0.024(2) 0.018(2) 0.025(2) -0.0054(17) -0.0030(18) 0.0011(17)
C1 0.020(3) 0.033(3) 0.048(4) 0.005(3) -0.011(3) -0.005(2)
C2 0.029(3) 0.045(3) 0.029(3) -0.004(3) -0.006(3) 0.014(3)
C3 0.034(3) 0.023(3) 0.052(4) -0.003(3) -0.015(3) 0.002(2)
C4 0.030(3) 0.031(3) 0.037(3) 0.008(2) -0.006(3) 0.001(2)
C5 0.031(3) 0.037(3) 0.034(3) -0.003(2) -0.016(3) 0.011(3)
C11 0.091(6) 0.064(5) 0.041(4) 0.013(4) -0.009(4) -0.046(5)
C12 0.047(4) 0.045(4) 0.086(6) 0.010(4) 0.003(4) -0.019(3)
C13 0.057(5) 0.044(4) 0.054(4) -0.009(3) 0.016(4) -0.012(3)
C14 0.067(5) 0.072(6) 0.065(5) -0.024(4) -0.007(4) -0.011(5)
C15 0.084(6) 0.036(4) 0.087(6) -0.013(4) -0.060(5) -0.004(4)
C16 0.162(12) 0.075(7) 0.180(13) -0.009(8) -0.113(11) -0.050(8)
C17 0.037(3) 0.024(3) 0.026(3) -0.004(2) 0.001(2) -0.005(2)
C18 0.027(3) 0.036(3) 0.037(3) -0.010(3) -0.001(2) -0.007(2)
C19 0.026(3) 0.027(3) 0.032(3) -0.008(2) 0.000(2) 0.003(2)
C20 0.033(3) 0.040(3) 0.026(3) -0.006(2) -0.005(2) -0.004(3)
C21 0.048(4) 0.025(3) 0.037(3) -0.007(2) -0.001(3) -0.013(3)
C22 0.097(7) 0.098(7) 0.053(5) 0.012(4) -0.027(5) -0.079(6)
C31 0.033(3) 0.024(3) 0.022(3) -0.002(2) -0.010(2) 0.000(2)
C32 0.042(3) 0.026(3) 0.023(3) -0.004(2) -0.008(2) -0.009(2)
C33 0.036(3) 0.030(3) 0.023(3) -0.007(2) -0.008(2) -0.008(2)
C34 0.022(3) 0.024(3) 0.025(3) -0.005(2) 0.000(2) -0.005(2)
C35 0.028(3) 0.023(2) 0.022(3) -0.005(2) 0.003(2) -0.008(2)
C36 0.026(3) 0.021(2) 0.026(3) -0.005(2) -0.002(2) -0.002(2)
C37 0.033(3) 0.026(3) 0.023(3) -0.007(2) 0.003(2) -0.010(2)
C38 0.033(3) 0.023(3) 0.024(3) -0.003(2) 0.002(2) -0.010(2)
C39 0.026(3) 0.019(2) 0.022(3) -0.0036(19) -0.003(2) -0.005(2)
C40 0.026(2) 0.019(2) 0.026(3) -0.0075(18) -0.0007(19) -0.0040(19)
C41 0.024(3) 0.019(2) 0.022(3) -0.0041(19) 0.000(2) -0.001(2)
C42 0.029(3) 0.022(2) 0.025(3) -0.008(2) -0.003(2) -0.004(2)
C43 0.026(3) 0.021(2) 0.022(3) -0.0055(19) -0.003(2) -0.004(2)
C44 0.024(3) 0.020(2) 0.021(3) -0.0044(19) -0.003(2) 0.000(2)
C45 0.026(3) 0.017(2) 0.026(3) -0.005(2) -0.004(2) -0.003(2)
C46 0.020(2) 0.019(2) 0.025(3) -0.002(2) -0.001(2) -0.0010(19)
C47 0.034(3) 0.017(2) 0.030(3) -0.003(2) -0.006(2) -0.003(2)
C48 0.040(3) 0.021(3) 0.028(3) 0.001(2) -0.007(2) -0.005(2)
C49 0.033(3) 0.017(2) 0.026(3) -0.002(2) -0.010(2) -0.003(2)
C50 0.036(3) 0.027(2) 0.023(2) -0.0026(16) -0.0085(19) -0.001(2)
C51 0.034(4) 0.020(4) 0.019(4) -0.008(3) -0.011(3) -0.006(3)
C51A 0.047(6) 0.025(7) 0.025(6) 0.000(5) -0.006(4) 0.000(5)
C52 0.034(4) 0.029(7) 0.029(4) -0.004(4) -0.009(3) -0.005(4)
C52A 0.048(6) 0.023(8) 0.021(5) -0.002(5) -0.007(4) -0.001(5)
C53 0.039(4) 0.033(5) 0.031(4) -0.002(3) -0.007(3) -0.009(4)
C53A 0.051(6) 0.033(8) 0.027(5) 0.006(5) -0.017(4) -0.014(5)
C54 0.040(4) 0.026(4) 0.025(3) -0.004(3) -0.006(3) -0.012(3)
C54A 0.053(6) 0.029(5) 0.032(5) 0.003(4) -0.021(4) -0.012(5)
C55 0.039(4) 0.028(5) 0.022(4) 0.000(3) -0.010(3) -0.010(4)
C55A 0.053(6) 0.036(8) 0.041(7) 0.012(5) -0.021(5) -0.012(6)
C56 0.032(4) 0.029(5) 0.025(4) 0.001(3) -0.011(3) -0.009(4)
C56A 0.050(6) 0.020(7) 0.033(6) 0.001(5) -0.012(5) -0.001(5)
C61 0.044(3) 0.022(3) 0.023(3) -0.005(2) -0.003(2) -0.007(2)
C62 0.037(3) 0.034(3) 0.028(3) -0.011(2) 0.004(3) -0.007(3)
C63 0.069(5) 0.036(3) 0.027(3) -0.012(3) 0.000(3) -0.005(3)
C64 0.093(6) 0.030(3) 0.027(3) -0.004(3) -0.006(4) -0.024(4)
C65 0.077(5) 0.049(4) 0.031(3) -0.010(3) -0.005(3) -0.036(4)
C66 0.046(4) 0.038(3) 0.031(3) -0.008(3) -0.006(3) -0.017(3)
C71 0.027(4) 0.019(3) 0.023(3) -0.010(2) -0.002(3) -0.004(3)
C72 0.022(3) 0.023(3) 0.028(3) -0.005(3) -0.001(3) -0.003(2)
C73 0.024(3) 0.024(3) 0.024(3) -0.003(2) -0.002(2) 0.000(2)
C74 0.025(3) 0.019(2) 0.024(2) -0.0098(19) -0.001(2) -0.004(2)
C75 0.024(3) 0.029(3) 0.030(3) -0.012(3) 0.001(3) -0.001(3)
C76 0.027(4) 0.024(3) 0.032(3) -0.001(3) -0.005(3) 0.000(3)
C81 0.028(3) 0.018(2) 0.023(3) -0.0019(19) -0.005(2) -0.004(2)
C82 0.033(3) 0.021(2) 0.027(3) -0.007(2) -0.001(2) -0.004(2)
C83 0.026(3) 0.025(3) 0.029(3) -0.003(2) -0.001(2) -0.006(2)
C84 0.030(3) 0.020(2) 0.020(2) -0.0010(19) -0.003(2) -0.002(2)
C85 0.031(3) 0.019(2) 0.020(3) -0.0053(19) 0.000(2) -0.003(2)
C86 0.028(3) 0.023(2) 0.028(3) -0.005(2) -0.006(2) -0.006(2)
P12 0.0502(10) 0.0327(8) 0.0410(9) -0.0167(7) 0.0042(8) -0.0156(7)
C115 0.057(4) 0.039(3) 0.035(3) -0.015(3) 0.002(3) -0.011(3)
C116 0.062(4) 0.033(3) 0.038(4) -0.006(3) 0.000(3) -0.015(3)
C117 0.083(6) 0.054(4) 0.038(4) -0.007(3) -0.015(4) -0.022(4)
C118 0.102(7) 0.046(4) 0.044(4) -0.003(3) -0.022(4) -0.013(4)
C119 0.115(7) 0.035(4) 0.046(4) -0.006(3) -0.022(5) -0.016(4)
C120 0.084(6) 0.043(4) 0.036(4) -0.013(3) -0.008(4) -0.015(4)
C121 0.055(4) 0.031(3) 0.036(3) -0.009(3) 0.001(3) -0.014(3)
C122 0.057(4) 0.034(3) 0.034(3) -0.006(3) -0.001(3) -0.010(3)
C123 0.073(5) 0.036(3) 0.032(3) -0.010(3) -0.010(3) -0.013(3)
C124 0.082(5) 0.037(3) 0.034(3) 0.000(3) -0.015(4) -0.026(4)
C125 0.078(5) 0.055(4) 0.036(4) 0.001(3) -0.005(4) -0.045(4)
C126 0.080(5) 0.044(4) 0.035(4) -0.011(3) 0.003(4) -0.034(4)
C127 0.051(4) 0.047(4) 0.061(5) -0.036(4) 0.009(4) -0.025(3)
C128 0.037(4) 0.081(6) 0.090(7) -0.047(5) -0.002(4) -0.007(4)
C129 0.039(4) 0.095(7) 0.115(9) -0.065(7) -0.001(5) 0.000(4)
C130 0.041(4) 0.063(5) 0.107(8) -0.054(6) 0.024(5) -0.019(4)
C131 0.080(6) 0.067(5) 0.068(5) -0.043(5) 0.036(5) -0.054(5)
C132 0.070(5) 0.046(4) 0.064(5) -0.030(4) 0.021(4) -0.037(4)
C133 0.040(3) 0.030(3) 0.043(4) -0.014(3) 0.003(3) -0.007(3)
C134 0.044(4) 0.043(4) 0.043(4) -0.012(3) 0.003(3) -0.012(3)
C135 0.044(4) 0.047(4) 0.046(4) -0.016(3) 0.002(3) -0.010(3)
C136 0.057(5) 0.037(4) 0.063(5) -0.005(3) 0.004(4) -0.016(3)
C137 0.051(4) 0.039(4) 0.062(5) 0.004(3) -0.006(4) -0.004(3)
C138 0.040(4) 0.032(3) 0.067(5) -0.002(3) 0.003(3) -0.007(3)
P13 0.0387(8) 0.0326(7) 0.0274(7) -0.0071(6) -0.0025(6) -0.0046(6)
C139 0.037(3) 0.035(3) 0.027(3) -0.008(2) -0.001(3) -0.005(3)
C140 0.045(4) 0.038(3) 0.033(3) -0.014(3) 0.007(3) -0.009(3)
C141 0.050(4) 0.042(3) 0.031(3) -0.012(3) -0.007(3) -0.008(3)
C142 0.045(4) 0.039(3) 0.042(4) -0.005(3) -0.011(3) -0.002(3)
C143 0.046(4) 0.036(3) 0.036(3) -0.009(3) -0.003(3) 0.001(3)
C144 0.049(4) 0.042(3) 0.030(3) -0.009(3) -0.007(3) -0.005(3)
C145 0.040(3) 0.043(3) 0.024(3) -0.007(2) 0.000(3) -0.004(3)
C146 0.037(3) 0.048(4) 0.035(3) -0.007(3) -0.002(3) -0.007(3)
C147 0.047(4) 0.065(5) 0.031(3) -0.003(3) 0.002(3) -0.016(4)
C148 0.040(4) 0.078(6) 0.041(4) -0.008(4) 0.000(3) -0.008(4)
C149 0.038(4) 0.073(5) 0.039(4) -0.011(4) 0.007(3) 0.003(4)
C150 0.053(4) 0.046(4) 0.039(4) -0.002(3) -0.003(3) -0.003(3)
C151 0.037(3) 0.033(3) 0.027(3) -0.005(2) -0.003(3) -0.003(3)
C152 0.049(4) 0.049(4) 0.028(3) -0.004(3) 0.000(3) -0.016(3)
C153 0.046(4) 0.047(4) 0.036(3) -0.013(3) -0.003(3) -0.015(3)
C154 0.049(4) 0.038(3) 0.030(3) -0.008(3) -0.006(3) 0.001(3)
C155 0.059(4) 0.037(3) 0.028(3) 0.000(3) 0.005(3) -0.004(3)
C156 0.042(3) 0.029(3) 0.038(3) -0.005(2) 0.004(3) -0.008(3)
C157 0.042(3) 0.037(3) 0.032(3) -0.007(3) 0.003(3) -0.005(3)
C158 0.048(4) 0.041(4) 0.038(4) -0.010(3) 0.001(3) -0.003(3)
C159 0.053(4) 0.039(4) 0.044(4) -0.003(3) 0.008(3) 0.001(3)
C160 0.061(5) 0.042(4) 0.054(5) -0.012(3) 0.012(4) -0.014(4)
C161 0.081(6) 0.049(4) 0.063(5) -0.023(4) -0.002(5) -0.021(4)
C162 0.057(4) 0.051(4) 0.035(4) -0.008(3) -0.004(3) -0.018(3)
P11 0.0297(7) 0.0172(6) 0.0247(7) -0.0019(5) -0.0021(6) -0.0015(5)
C91 0.033(3) 0.019(2) 0.032(3) 0.005(2) -0.002(2) 0.004(2)
C92 0.036(3) 0.029(3) 0.030(3) 0.005(2) -0.003(3) -0.003(2)
C93 0.032(3) 0.049(4) 0.037(3) 0.015(3) -0.001(3) 0.004(3)
C94 0.045(4) 0.046(4) 0.037(4) 0.012(3) 0.007(3) 0.015(3)
C95 0.057(4) 0.038(3) 0.030(3) 0.003(3) 0.005(3) 0.018(3)
C96 0.039(3) 0.032(3) 0.029(3) -0.002(2) 0.000(3) 0.004(3)
C97 0.023(3) 0.019(2) 0.031(3) -0.004(2) -0.002(2) -0.002(2)
C98 0.025(3) 0.024(3) 0.029(3) -0.004(2) -0.003(2) -0.001(2)
C99 0.025(3) 0.022(3) 0.048(4) -0.003(2) -0.007(3) -0.005(2)
C100 0.037(3) 0.028(3) 0.037(3) -0.009(2) -0.007(3) -0.008(2)
C101 0.040(3) 0.037(3) 0.032(3) -0.007(2) -0.009(3) -0.006(3)
C102 0.035(3) 0.026(3) 0.031(3) 0.000(2) -0.006(3) -0.004(2)
C103 0.040(3) 0.017(2) 0.027(3) -0.003(2) -0.006(2) -0.004(2)
C104 0.042(3) 0.022(3) 0.025(3) -0.007(2) -0.005(2) -0.002(2)
C105 0.046(3) 0.021(3) 0.028(3) -0.003(2) -0.001(3) -0.015(2)
C106 0.041(3) 0.033(3) 0.037(3) -0.007(3) -0.004(3) -0.019(3)
C107 0.030(3) 0.029(3) 0.041(3) -0.011(2) 0.004(3) -0.008(2)
C108 0.034(3) 0.020(2) 0.037(3) -0.007(2) -0.004(3) -0.006(2)
C109 0.042(3) 0.017(2) 0.028(3) -0.005(2) -0.004(3) 0.000(2)
C110 0.033(3) 0.023(3) 0.029(3) -0.004(2) -0.002(2) -0.003(2)
C111 0.052(4) 0.032(3) 0.038(3) -0.005(3) -0.020(3) -0.004(3)
C112 0.062(4) 0.033(3) 0.023(3) -0.004(2) -0.015(3) -0.009(3)
C113 0.051(4) 0.034(3) 0.025(3) -0.004(2) 0.006(3) -0.007(3)
C114 0.037(3) 0.032(3) 0.033(3) 0.001(2) -0.004(3) -0.002(3)
P14 0.0414(9) 0.0367(8) 0.0397(9) -0.0131(7) -0.0089(7) 0.0034(7)
C163 0.040(3) 0.040(3) 0.030(3) -0.014(3) -0.003(3) -0.001(3)
C164 0.048(4) 0.054(4) 0.034(3) -0.014(3) -0.004(3) 0.000(3)
C165 0.059(5) 0.085(6) 0.027(4) -0.011(4) -0.012(3) 0.001(4)
C166 0.090(6) 0.075(6) 0.031(4) -0.007(4) -0.019(4) 0.036(5)
C167 0.104(7) 0.041(4) 0.029(4) -0.001(3) -0.012(4) 0.015(4)
C168 0.069(5) 0.042(4) 0.029(3) -0.012(3) -0.004(3) -0.006(3)
C169 0.045(4) 0.061(5) 0.056(5) -0.030(4) -0.017(4) 0.004(3)
C170 0.053(5) 0.069(5) 0.082(6) -0.040(5) -0.012(4) -0.014(4)
C171 0.063(5) 0.077(6) 0.095(7) -0.041(6) -0.017(5) -0.018(5)
C172 0.084(6) 0.081(6) 0.078(6) -0.037(5) -0.017(5) -0.033(5)
C173 0.073(6) 0.083(6) 0.059(5) -0.032(5) -0.009(5) -0.016(5)
C174 0.065(5) 0.077(6) 0.056(5) -0.037(4) -0.019(4) 0.003(4)
C175 0.051(4) 0.038(3) 0.048(4) -0.009(3) -0.012(3) 0.008(3)
C176 0.061(5) 0.062(5) 0.065(5) 0.005(4) -0.004(4) 0.007(4)
C177 0.090(7) 0.040(4) 0.065(5) 0.011(4) -0.023(5) -0.006(4)
C178 0.084(6) 0.054(5) 0.049(5) -0.015(4) -0.004(4) -0.009(4)
C179 0.091(6) 0.062(5) 0.047(5) -0.025(4) 0.007(4) -0.028(5)
C180 0.060(5) 0.045(4) 0.045(4) -0.018(3) 0.006(3) -0.013(3)
C181 0.035(3) 0.035(3) 0.052(4) -0.019(3) -0.001(3) -0.001(3)
C182 0.044(4) 0.053(4) 0.086(6) -0.038(4) -0.024(4) 0.005(3)
C183 0.044(4) 0.068(5) 0.109(8) -0.051(5) -0.033(5) 0.013(4)
C184 0.037(4) 0.073(6) 0.095(7) -0.060(5) 0.003(4) 0.001(4)
C185 0.056(5) 0.071(5) 0.065(5) -0.036(4) 0.006(4) -0.007(4)
C186 0.060(5) 0.049(4) 0.051(4) -0.016(3) 0.004(4) 0.000(4)
O6W 0.125(6) 0.050(3) 0.066(4) -0.021(3) 0.023(4) -0.032(4)
O5W 0.123(6) 0.072(4) 0.075(5) -0.024(4) 0.019(4) -0.046(4)
O4W 0.084(4) 0.065(4) 0.091(5) -0.013(3) -0.016(4) -0.025(3)
O8W 0.172(9) 0.164(8) 0.067(5) -0.014(5) 0.007(5) -0.114(8)
O3W 0.054(3) 0.093(4) 0.054(3) -0.011(3) -0.009(3) 0.015(3)
O7W 0.136(8) 0.258(12) 0.073(5) -0.063(7) 0.014(5) -0.050(8)
O1W 0.039(2) 0.031(2) 0.051(3) -0.0126(19) -0.005(2) -0.0003(19)
O2W 0.164(10) 0.118(8) 0.126(8) 0.003(6) -0.009(7) -0.030(8)
O9W 0.199(10) 0.197(10) 0.075(5) -0.042(6) 0.014(6) -0.135(9)
O10W 0.159(16) 0.051(8) 0.040(7) -0.017(6) 0.007(9) -0.041(9)
O11W 0.092(11) 0.121(13) 0.111(12) 0.058(10) 0.035(10) 0.037(10)
C71A 0.026(4) 0.024(5) 0.026(5) -0.005(4) -0.002(3) -0.005(3)
C72A 0.028(4) 0.029(5) 0.029(5) -0.003(4) -0.004(3) -0.003(3)
C73A 0.028(4) 0.028(6) 0.029(5) -0.003(4) -0.004(3) -0.003(3)
C74A 0.028(4) 0.026(5) 0.027(5) -0.005(4) -0.005(3) -0.003(3)
C75A 0.026(4) 0.023(5) 0.025(5) -0.005(4) -0.004(3) -0.006(3)
C76A 0.026(4) 0.025(6) 0.026(5) -0.004(4) -0.002(3) -0.005(3)

loop_
_atom_type_symbol
_atom_type_description
_atom_type_scat_dispersion_real
_atom_type_scat_dispersion_imag
_atom_type_scat_source
C C 0.0181 0.0091 'International Tables Vol C Tables 4.2.6.8 and 6.1.1.4'
H H 0.0000 0.0000 'International Tables Vol C Tables 4.2.6.8 and 6.1.1.4'
Cl Cl 0.3639 0.7018 'International Tables Vol C Tables 4.2.6.8 and 6.1.1.4'
Co Co -2.3653 3.6143 'International Tables Vol C Tables 4.2.6.8 and 6.1.1.4'
Fe Fe -1.1336 3.1974 'International Tables Vol C Tables 4.2.6.8 and 6.1.1.4'
N N 0.0311 0.0180 'International Tables Vol C Tables 4.2.6.8 and 6.1.1.4'
O O 0.0492 0.0322 'International Tables Vol C Tables 4.2.6.8 and 6.1.1.4'
P P 0.2955 0.4335 'International Tables Vol C Tables 4.2.6.8 and 6.1.1.4'
Ru Ru 0.0552 3.2960 'International Tables Vol C Tables 4.2.6.8 and 6.1.1.4'
S S 0.3331 0.5567 'International Tables Vol C Tables 4.2.6.8 and 6.1.1.4'

loop_
_geom_angle_atom_site_label_1
_geom_angle_atom_site_label_2
_geom_angle_atom_site_label_3
_geom_angle
_geom_angle_site_symmetry_1
_geom_angle_site_symmetry_3
_geom_angle_publ_flag
Cl1 Ru1 Cl2 91.63(5) . . ?
O7 Ru1 Cl1 85.30(10) . . ?
O7 Ru1 Cl2 83.62(10) . . ?
O8 Ru1 Cl1 171.95(11) . . ?
O8 Ru1 Cl2 90.90(11) . . ?
O8 Ru1 O7 87.39(14) . . ?
O9 Ru1 Cl1 88.74(10) . . ?
O9 Ru1 Cl2 169.36(10) . . ?
O9 Ru1 O7 85.81(14) . . ?
O9 Ru1 O8 87.37(14) . . ?
N1 Ru1 Cl1 93.95(14) . . ?
N1 Ru1 Cl2 92.78(14) . . ?
N1 Ru1 O7 176.30(17) . . ?
N1 Ru1 O8 93.55(17) . . ?
N1 Ru1 O9 97.80(17) . . ?
P1 Co1 P2 90.61(6) . . ?
P1 Co1 P3 90.48(6) . . ?
P3 Co1 P2 90.57(6) . . ?
C1 Co1 P1 98.99(18) . . ?
C1 Co1 P2 158.60(18) . . ?
C1 Co1 P3 108.31(18) . . ?
C1 Co1 C2 40.2(2) . . ?
C1 Co1 C3 67.0(2) . . ?
C1 Co1 C4 66.8(2) . . ?
C1 Co1 C5 39.4(2) . . ?
C2 Co1 P1 93.68(18) . . ?
C2 Co1 P2 120.53(19) . . ?
C2 Co1 P3 148.52(19) . . ?
C2 Co1 C3 39.4(3) . . ?
C2 Co1 C4 66.5(2) . . ?
C2 Co1 C5 66.3(2) . . ?
C3 Co1 P1 123.07(19) . . ?
C3 Co1 P2 91.74(17) . . ?
C3 Co1 P3 146.32(19) . . ?
C4 Co1 P1 160.21(18) . . ?
C4 Co1 P2 98.63(18) . . ?
C4 Co1 P3 106.79(18) . . ?
C4 Co1 C3 39.7(2) . . ?
C5 Co1 P1 134.47(19) . . ?
C5 Co1 P2 134.91(19) . . ?
C5 Co1 P3 88.81(17) . . ?
C5 Co1 C3 66.3(2) . . ?
C5 Co1 C4 39.5(2) . . ?
N1 Fe1 O10 175.7(2) . . ?
N1 Fe1 N2 90.77(19) . . ?
N1 Fe1 N3 95.57(19) . . ?
N1 Fe1 N4 96.65(19) . . ?
N1 Fe1 N5 90.49(19) . . ?
N2 Fe1 O10 86.20(16) . . ?
N2 Fe1 N4 172.58(18) . . ?
N3 Fe1 O10 87.46(16) . . ?
N3 Fe1 N2 89.33(17) . . ?
N3 Fe1 N4 89.90(17) . . ?
N4 Fe1 O10 86.39(16) . . ?
N5 Fe1 O10 86.50(16) . . ?
N5 Fe1 N2 90.71(18) . . ?
N5 Fe1 N3 173.94(18) . . ?
N5 Fe1 N4 89.28(17) . . ?
O11 S1 O12 112.2(7) . . ?
O11 S1 C54 105.9(5) . . ?
O12 S1 C54 106.3(7) . . ?
O13 S1 O11 111.8(6) . . ?
O13 S1 O12 114.5(9) . . ?
O13 S1 C54 105.4(5) . . ?
O11A S1A C54A 105.0(9) . . ?
O12A S1A O11A 112.6(12) . . ?
O12A S1A O13A 115.0(13) . . ?
O12A S1A C54A 106.3(13) . . ?
O13A S1A O11A 110.7(9) . . ?
O13A S1A C54A 106.3(9) . . ?
O14 S2 O16 111.2(4) . . ?
O14 S2 C64 105.3(3) . . ?
O15 S2 O14 116.1(4) . . ?
O15 S2 O16 111.6(5) . . ?
O15 S2 C64 106.3(3) . . ?
O16 S2 C64 105.6(4) . . ?
O17 S3 O18 113.8(6) . . ?
O17 S3 O19 113.2(6) . . ?
O17 S3 C74 107.2(5) . . ?
O18 S3 O19 110.7(5) . . ?
O18 S3 C74 105.6(5) . . ?
O19 S3 C74 105.6(5) . . ?
O17A S3A O18A 110(3) . . ?
O17A S3A C74A 103.1(19) . . ?
O18A S3A C74A 104(3) . . ?
O19A S3A O17A 117(3) . . ?
O19A S3A O18A 113(3) . . ?
O19A S3A C74A 108(2) . . ?
O20 S4 O21 114.2(3) . . ?
O20 S4 O22 114.1(3) . . ?
O20 S4 C84 105.4(2) . . ?
O21 S4 O22 112.1(2) . . ?
O21 S4 C84 104.9(2) . . ?
O22 S4 C84 104.9(2) . . ?
O1 P1 Co1 108.29(17) . . ?
O1 P1 O2 99.8(2) . . ?
O2 P1 Co1 114.27(17) . . ?
O7 P1 Co1 116.73(16) . . ?
O7 P1 O1 110.2(2) . . ?
O7 P1 O2 106.2(2) . . ?
O3 P2 Co1 107.49(16) . . ?
O4 P2 Co1 113.09(16) . . ?
O4 P2 O3 99.5(2) . . ?
O8 P2 Co1 120.16(16) . . ?
O8 P2 O3 109.3(2) . . ?
O8 P2 O4 105.3(2) . . ?
O5 P3 Co1 103.75(14) . . ?
O5 P3 O6 101.2(2) . . ?
O6 P3 Co1 112.92(15) . . ?
O9 P3 Co1 121.29(15) . . ?
O9 P3 O5 110.7(2) . . ?
O9 P3 O6 105.2(2) . . ?
C11 O1 P1 118.2(4) . . ?
C13 O2 P1 120.0(4) . . ?
C15 O3 P2 119.2(4) . . ?
C17 O4 P2 123.9(3) . . ?
C19 O5 P3 120.2(3) . . ?
C21 O6 P3 121.5(4) . . ?
P1 O7 Ru1 133.5(2) . . ?
P2 O8 Ru1 128.4(2) . . ?
P3 O9 Ru1 129.1(2) . . ?
Fe1 O10 H10A 109.3 . . ?
Fe1 O10 H10B 109.4 . . ?
H10A O10 H10B 109.5 . . ?
Fe1 N1 Ru1 171.4(3) . . ?
C31 N2 Fe1 126.6(3) . . ?
C31 N2 C34 106.4(4) . . ?
C34 N2 Fe1 126.2(3) . . ?
C36 N3 Fe1 127.1(4) . . ?
C36 N3 C39 105.9(4) . . ?
C39 N3 Fe1 126.9(3) . . ?
C41 N4 Fe1 126.6(3) . . ?
C44 N4 Fe1 126.7(3) . . ?
C44 N4 C41 106.7(4) . . ?
C46 N5 Fe1 126.9(4) . . ?
C49 N5 Fe1 126.4(3) . . ?
C49 N5 C46 106.3(4) . . ?
Co1 C1 H1 123.9 . . ?
C2 C1 Co1 70.4(3) . . ?
C2 C1 H1 126.3 . . ?
C5 C1 Co1 71.1(3) . . ?
C5 C1 H1 126.3 . . ?
C5 C1 C2 107.5(5) . . ?
Co1 C2 H2 125.5 . . ?
C1 C2 Co1 69.3(3) . . ?
C1 C2 H2 125.9 . . ?
C3 C2 Co1 70.8(3) . . ?
C3 C2 C1 108.2(5) . . ?
C3 C2 H2 125.9 . . ?
Co1 C3 H3 125.7 . . ?
C2 C3 Co1 69.8(3) . . ?
C2 C3 H3 126.0 . . ?
C2 C3 C4 107.9(5) . . ?
C4 C3 Co1 70.1(3) . . ?
C4 C3 H3 126.0 . . ?
Co1 C4 H4 125.2 . . ?
C3 C4 Co1 70.2(3) . . ?
C3 C4 H4 126.3 . . ?
C5 C4 Co1 70.0(3) . . ?
C5 C4 C3 107.4(5) . . ?
C5 C4 H4 126.3 . . ?
Co1 C5 H5 126.1 . . ?
C1 C5 Co1 69.5(3) . . ?
C1 C5 C4 109.0(5) . . ?
C1 C5 H5 125.5 . . ?
C4 C5 Co1 70.5(3) . . ?
C4 C5 H5 125.5 . . ?
O1 C11 H11A 109.7 . . ?
O1 C11 H11B 109.7 . . ?
O1 C11 C12 109.8(7) . . ?
H11A C11 H11B 108.2 . . ?
C12 C11 H11A 109.7 . . ?
C12 C11 H11B 109.7 . . ?
C11 C12 H12A 109.5 . . ?
C11 C12 H12B 109.5 . . ?
C11 C12 H12C 109.5 . . ?
H12A C12 H12B 109.5 . . ?
H12A C12 H12C 109.5 . . ?
H12B C12 H12C 109.5 . . ?
O2 C13 H13A 110.2 . . ?
O2 C13 H13B 110.2 . . ?
H13A C13 H13B 108.5 . . ?
C14 C13 O2 107.5(7) . . ?
C14 C13 H13A 110.2 . . ?
C14 C13 H13B 110.2 . . ?
C13 C14 H14A 109.5 . . ?
C13 C14 H14B 109.5 . . ?
C13 C14 H14C 109.5 . . ?
H14A C14 H14B 109.5 . . ?
H14A C14 H14C 109.5 . . ?
H14B C14 H14C 109.5 . . ?
O3 C15 H15 122.6 . . ?
C16 C15 O3 114.8(7) . . ?
C16 C15 H15 122.6 . . ?
C15 C16 H16A 109.5 . . ?
C15 C16 H16B 109.5 . . ?
C15 C16 H16C 109.5 . . ?
H16A C16 H16B 109.5 . . ?
H16A C16 H16C 109.5 . . ?
H16B C16 H16C 109.5 . . ?
O4 C17 H17A 110.2 . . ?
O4 C17 H17B 110.2 . . ?
O4 C17 C18 107.5(4) . . ?
H17A C17 H17B 108.5 . . ?
C18 C17 H17A 110.2 . . ?
C18 C17 H17B 110.2 . . ?
C17 C18 H18A 109.5 . . ?
C17 C18 H18B 109.5 . . ?
C17 C18 H18C 109.5 . . ?
H18A C18 H18B 109.5 . . ?
H18A C18 H18C 109.5 . . ?
H18B C18 H18C 109.5 . . ?
O5 C19 H19A 110.2 . . ?
O5 C19 H19B 110.2 . . ?
O5 C19 C20 107.4(4) . . ?
H19A C19 H19B 108.5 . . ?
C20 C19 H19A 110.2 . . ?
C20 C19 H19B 110.2 . . ?
C19 C20 H20A 109.5 . . ?
C19 C20 H20B 109.5 . . ?
C19 C20 H20C 109.5 . . ?
H20A C20 H20B 109.5 . . ?
H20A C20 H20C 109.5 . . ?
H20B C20 H20C 109.5 . . ?
O6 C21 H21A 110.0 . . ?
O6 C21 H21B 110.0 . . ?
O6 C21 C22 108.5(6) . . ?
H21A C21 H21B 108.4 . . ?
C22 C21 H21A 110.0 . . ?
C22 C21 H21B 110.0 . . ?
C21 C22 H22A 109.5 . . ?
C21 C22 H22B 109.5 . . ?
C21 C22 H22C 109.5 . . ?
H22A C22 H22B 109.5 . . ?
H22A C22 H22C 109.5 . . ?
H22B C22 H22C 109.5 . . ?
N2 C31 C32 109.6(5) . . ?
N2 C31 C50 125.6(5) . . ?
C50 C31 C32 124.6(5) . . ?
C31 C32 H32 126.3 . . ?
C33 C32 C31 107.3(5) . . ?
C33 C32 H32 126.3 . . ?
C32 C33 H33 126.3 . . ?
C32 C33 C34 107.3(5) . . ?
C34 C33 H33 126.3 . . ?
N2 C34 C33 109.2(5) . . ?
N2 C34 C35 126.4(5) . . ?
C35 C34 C33 124.3(5) . . ?
C34 C35 C36 123.4(5) . . ?
C34 C35 C61 118.6(5) . . ?
C36 C35 C61 117.9(5) . . ?
N3 C36 C35 125.4(5) . . ?
N3 C36 C37 110.1(5) . . ?
C35 C36 C37 124.6(5) . . ?
C36 C37 H37 126.6 . . ?
C38 C37 C36 106.7(5) . . ?
C38 C37 H37 126.6 . . ?
C37 C38 H38 126.2 . . ?
C37 C38 C39 107.7(5) . . ?
C39 C38 H38 126.2 . . ?
N3 C39 C38 109.6(4) . . ?
N3 C39 C40 126.8(5) . . ?
C40 C39 C38 123.5(5) . . ?
C39 C40 C41 123.3(5) . . ?
C39 C40 C71 118.7(5) . . ?
C39 C40 C71A 117.2(18) . . ?
C41 C40 C71 117.8(6) . . ?
C41 C40 C71A 119.2(18) . . ?
N4 C41 C40 126.4(5) . . ?
N4 C41 C42 109.3(4) . . ?
C40 C41 C42 124.2(5) . . ?
C41 C42 H42 126.2 . . ?
C43 C42 C41 107.5(5) . . ?
C43 C42 H42 126.2 . . ?
C42 C43 H43 126.5 . . ?
C42 C43 C44 107.0(4) . . ?
C44 C43 H43 126.5 . . ?
N4 C44 C43 109.4(4) . . ?
N4 C44 C45 125.9(5) . . ?
C45 C44 C43 124.7(5) . . ?
C44 C45 C81 118.7(5) . . ?
C46 C45 C44 123.7(5) . . ?
C46 C45 C81 117.7(5) . . ?
N5 C46 C45 126.0(5) . . ?
N5 C46 C47 109.2(5) . . ?
C45 C46 C47 124.5(5) . . ?
C46 C47 H47 126.4 . . ?
C48 C47 C46 107.2(5) . . ?
C48 C47 H47 126.4 . . ?
C47 C48 H48 126.3 . . ?
C47 C48 C49 107.3(5) . . ?
C49 C48 H48 126.3 . . ?
N5 C49 C48 109.9(4) . . ?
N5 C49 C50 126.3(5) . . ?
C50 C49 C48 123.7(5) . . ?
C31 C50 C49 124.2(5) . . ?
C31 C50 C51 118.5(8) . . ?
C31 C50 C51A 119.3(14) . . ?
C49 C50 C51 116.6(8) . . ?
C49 C50 C51A 116.4(14) . . ?
C52 C51 C50 120.0(10) . . ?
C52 C51 C56 119.6(12) . . ?
C56 C51 C50 120.4(9) . . ?
C52A C51A C50 116.9(17) . . ?
C56A C51A C50 122.4(18) . . ?
C56A C51A C52A 120.7(19) . . ?
C51 C52 H52 119.8 . . ?
C53 C52 C51 120.4(11) . . ?
C53 C52 H52 119.8 . . ?
C51A C52A H52A 119.8 . . ?
C51A C52A C53A 120.4(16) . . ?
C53A C52A H52A 119.8 . . ?
C52 C53 H53 120.3 . . ?
C52 C53 C54 119.5(10) . . ?
C54 C53 H53 120.3 . . ?
C52A C53A H53A 121.3 . . ?
C52A C53A C54A 117.5(16) . . ?
C54A C53A H53A 121.3 . . ?
C53 C54 S1 119.7(8) . . ?
C55 C54 S1 118.3(8) . . ?
C55 C54 C53 122.0(10) . . ?
C53A C54A S1A 118.4(16) . . ?
C55A C54A S1A 119.9(14) . . ?
C55A C54A C53A 121.7(16) . . ?
C54 C55 H55 120.9 . . ?
C54 C55 C56 118.2(10) . . ?
C56 C55 H55 120.9 . . ?
C54A C55A H55A 120.4 . . ?
C54A C55A C56A 119.3(16) . . ?
C56A C55A H55A 120.4 . . ?
C51 C56 H56 119.8 . . ?
C55 C56 C51 120.3(11) . . ?
C55 C56 H56 119.8 . . ?
C51A C56A C55A 120.4(19) . . ?
C51A C56A H56A 119.8 . . ?
C55A C56A H56A 119.8 . . ?
C62 C61 C35 118.1(5) . . ?
C66 C61 C35 123.1(5) . . ?
C66 C61 C62 118.8(5) . . ?
C61 C62 H62 119.3 . . ?
C63 C62 C61 121.4(6) . . ?
C63 C62 H62 119.3 . . ?
C62 C63 H63 120.7 . . ?
C62 C63 C64 118.6(6) . . ?
C64 C63 H63 120.7 . . ?
C63 C64 S2 119.2(6) . . ?
C65 C64 S2 119.5(6) . . ?
C65 C64 C63 121.2(6) . . ?
C64 C65 H65 120.2 . . ?
C64 C65 C66 119.6(6) . . ?
C66 C65 H65 120.2 . . ?
C61 C66 C65 120.4(6) . . ?
C61 C66 H66 119.8 . . ?
C65 C66 H66 119.8 . . ?
C72 C71 C40 123.5(7) . . ?
C76 C71 C40 118.2(7) . . ?
C76 C71 C72 118.2(7) . . ?
C71 C72 H72 119.1 . . ?
C73 C72 C71 121.7(7) . . ?
C73 C72 H72 119.1 . . ?
C72 C73 H73 120.8 . . ?
C72 C73 C74 118.3(6) . . ?
C74 C73 H73 120.8 . . ?
C73 C74 S3 118.3(7) . . ?
C75 C74 S3 119.7(7) . . ?
C75 C74 C73 121.9(7) . . ?
C74 C75 H75 120.5 . . ?
C74 C75 C76 119.0(7) . . ?
C76 C75 H75 120.5 . . ?
C71 C76 C75 120.8(7) . . ?
C71 C76 H76 119.6 . . ?
C75 C76 H76 119.6 . . ?
C82 C81 C45 119.7(5) . . ?
C86 C81 C45 121.6(5) . . ?
C86 C81 C82 118.8(5) . . ?
C81 C82 H82 119.6 . . ?
C83 C82 C81 120.9(5) . . ?
C83 C82 H82 119.6 . . ?
C82 C83 H83 120.2 . . ?
C84 C83 C82 119.7(5) . . ?
C84 C83 H83 120.2 . . ?
C83 C84 S4 118.9(4) . . ?
C83 C84 C85 120.5(5) . . ?
C85 C84 S4 120.5(4) . . ?
C84 C85 H85 120.2 . . ?
C84 C85 C86 119.7(5) . . ?
C86 C85 H85 120.2 . . ?
C81 C86 C85 120.6(5) . . ?
C81 C86 H86 119.7 . . ?
C85 C86 H86 119.7 . . ?
C115 P12 C127 109.5(3) . . ?
C121 P12 C115 109.6(3) . . ?
C121 P12 C127 108.5(3) . . ?
C121 P12 C133 109.2(3) . . ?
C133 P12 C115 110.0(3) . . ?
C133 P12 C127 109.9(3) . . ?
C116 C115 P12 119.2(5) . . ?
C120 C115 P12 121.1(6) . . ?
C120 C115 C116 119.7(7) . . ?
C115 C116 H116 120.3 . . ?
C117 C116 C115 119.4(6) . . ?
C117 C116 H116 120.3 . . ?
C116 C117 H117 119.4 . . ?
C116 C117 C118 121.2(7) . . ?
C118 C117 H117 119.4 . . ?
C117 C118 H118 120.8 . . ?
C119 C118 C117 118.5(8) . . ?
C119 C118 H118 120.8 . . ?
C118 C119 H119 119.4 . . ?
C120 C119 C118 121.2(7) . . ?
C120 C119 H119 119.4 . . ?
C115 C120 C119 120.1(7) . . ?
C115 C120 H120 120.0 . . ?
C119 C120 H120 120.0 . . ?
C122 C121 P12 120.2(5) . . ?
C126 C121 P12 118.6(5) . . ?
C126 C121 C122 121.1(6) . . ?
C121 C122 H122 120.5 . . ?
C121 C122 C123 119.0(6) . . ?
C123 C122 H122 120.5 . . ?
C122 C123 H123 119.9 . . ?
C124 C123 C122 120.2(6) . . ?
C124 C123 H123 119.9 . . ?
C123 C124 H124 119.8 . . ?
C123 C124 C125 120.3(6) . . ?
C125 C124 H124 119.8 . . ?
C124 C125 H125 119.8 . . ?
C124 C125 C126 120.5(7) . . ?
C126 C125 H125 119.8 . . ?
C121 C126 C125 118.9(6) . . ?
C121 C126 H126 120.6 . . ?
C125 C126 H126 120.6 . . ?
C128 C127 P12 118.9(6) . . ?
C132 C127 P12 120.5(7) . . ?
C132 C127 C128 120.6(7) . . ?
C127 C128 H128 120.0 . . ?
C127 C128 C129 120.0(9) . . ?
C129 C128 H128 120.0 . . ?
C128 C129 H129 119.9 . . ?
C130 C129 C128 120.3(10) . . ?
C130 C129 H129 119.9 . . ?
C129 C130 H130 119.8 . . ?
C129 C130 C131 120.4(8) . . ?
C131 C130 H130 119.8 . . ?
C130 C131 H131 120.1 . . ?
C130 C131 C132 119.7(9) . . ?
C132 C131 H131 120.1 . . ?
C127 C132 C131 118.8(9) . . ?
C127 C132 H132 120.6 . . ?
C131 C132 H132 120.6 . . ?
C134 C133 P12 121.4(5) . . ?
C134 C133 C138 119.7(6) . . ?
C138 C133 P12 118.8(5) . . ?
C133 C134 H134 119.9 . . ?
C133 C134 C135 120.2(7) . . ?
C135 C134 H134 119.9 . . ?
C134 C135 H135 120.0 . . ?
C136 C135 C134 119.9(7) . . ?
C136 C135 H135 120.0 . . ?
C135 C136 H136 119.9 . . ?
C135 C136 C137 120.2(7) . . ?
C137 C136 H136 119.9 . . ?
C136 C137 H137 119.7 . . ?
C138 C137 C136 120.6(7) . . ?
C138 C137 H137 119.7 . . ?
C133 C138 H138 120.3 . . ?
C137 C138 C133 119.3(7) . . ?
C137 C138 H138 120.3 . . ?
C139 P13 C145 108.1(3) . . ?
C151 P13 C139 107.5(3) . . ?
C151 P13 C145 112.5(3) . . ?
C151 P13 C157 108.3(3) . . ?
C157 P13 C139 114.9(3) . . ?
C157 P13 C145 105.6(3) . . ?
C140 C139 P13 121.2(5) . . ?
C144 C139 P13 118.6(5) . . ?
C144 C139 C140 120.0(6) . . ?
C139 C140 H140 120.4 . . ?
C141 C140 C139 119.1(6) . . ?
C141 C140 H140 120.4 . . ?
C140 C141 H141 119.6 . . ?
C140 C141 C142 120.9(6) . . ?
C142 C141 H141 119.6 . . ?
C141 C142 H142 119.7 . . ?
C141 C142 C143 120.6(6) . . ?
C143 C142 H142 119.7 . . ?
C142 C143 H143 120.2 . . ?
C142 C143 C144 119.6(6) . . ?
C144 C143 H143 120.2 . . ?
C139 C144 H144 120.2 . . ?
C143 C144 C139 119.5(6) . . ?
C143 C144 H144 120.2 . . ?
C146 C145 P13 119.5(5) . . ?
C150 C145 P13 120.3(5) . . ?
C150 C145 C146 120.2(6) . . ?
C145 C146 H146 120.2 . . ?
C147 C146 C145 119.6(7) . . ?
C147 C146 H146 120.2 . . ?
C146 C147 H147 119.8 . . ?
C146 C147 C148 120.3(7) . . ?
C148 C147 H147 119.8 . . ?
C147 C148 H148 119.8 . . ?
C149 C148 C147 120.5(7) . . ?
C149 C148 H148 119.8 . . ?
C148 C149 H149 120.2 . . ?
C150 C149 C148 119.5(7) . . ?
C150 C149 H149 120.2 . . ?
C145 C150 H150 120.1 . . ?
C149 C150 C145 119.8(7) . . ?
C149 C150 H150 120.1 . . ?
C152 C151 P13 121.1(5) . . ?
C152 C151 C156 119.9(6) . . ?
C156 C151 P13 118.4(5) . . ?
C151 C152 H152 120.2 . . ?
C151 C152 C153 119.6(6) . . ?
C153 C152 H152 120.2 . . ?
C152 C153 H153 119.9 . . ?
C154 C153 C152 120.3(6) . . ?
C154 C153 H153 119.9 . . ?
C153 C154 H154 120.2 . . ?
C153 C154 C155 119.7(6) . . ?
C155 C154 H154 120.2 . . ?
C154 C155 H155 119.5 . . ?
C156 C155 C154 121.0(6) . . ?
C156 C155 H155 119.5 . . ?
C151 C156 H156 120.3 . . ?
C155 C156 C151 119.4(6) . . ?
C155 C156 H156 120.3 . . ?
C158 C157 P13 116.9(5) . . ?
C162 C157 P13 121.5(5) . . ?
C162 C157 C158 120.4(6) . . ?
C157 C158 H158 119.7 . . ?
C157 C158 C159 120.7(7) . . ?
C159 C158 H158 119.7 . . ?
C158 C159 H159 120.3 . . ?
C160 C159 C158 119.5(7) . . ?
C160 C159 H159 120.3 . . ?
C159 C160 H160 120.0 . . ?
C159 C160 C161 120.1(7) . . ?
C161 C160 H160 120.0 . . ?
C160 C161 H161 119.6 . . ?
C162 C161 C160 120.8(7) . . ?
C162 C161 H161 119.6 . . ?
C157 C162 C161 118.4(7) . . ?
C157 C162 H162 120.8 . . ?
C161 C162 H162 120.8 . . ?
C91 P11 C103 111.4(3) . . ?
C97 P11 C91 109.8(3) . . ?
C97 P11 C103 108.1(2) . . ?
C109 P11 C91 107.1(3) . . ?
C109 P11 C97 108.4(2) . . ?
C109 P11 C103 112.0(3) . . ?
C92 C91 P11 121.6(4) . . ?
C92 C91 C96 119.2(5) . . ?
C96 C91 P11 119.2(5) . . ?
C91 C92 H92 119.7 . . ?
C91 C92 C93 120.6(6) . . ?
C93 C92 H92 119.7 . . ?
C92 C93 H93 120.6 . . ?
C94 C93 C92 118.9(7) . . ?
C94 C93 H93 120.6 . . ?
C93 C94 H94 119.4 . . ?
C93 C94 C95 121.2(6) . . ?
C95 C94 H94 119.4 . . ?
C94 C95 H95 120.3 . . ?
C96 C95 C94 119.3(7) . . ?
C96 C95 H95 120.3 . . ?
C91 C96 H96 119.6 . . ?
C95 C96 C91 120.8(6) . . ?
C95 C96 H96 119.6 . . ?
C98 C97 P11 120.9(4) . . ?
C98 C97 C102 119.4(5) . . ?
C102 C97 P11 119.7(4) . . ?
C97 C98 H98 120.1 . . ?
C99 C98 C97 119.7(5) . . ?
C99 C98 H98 120.1 . . ?
C98 C99 H99 119.5 . . ?
C100 C99 C98 120.9(5) . . ?
C100 C99 H99 119.5 . . ?
C99 C100 H100 120.2 . . ?
C99 C100 C101 119.7(5) . . ?
C101 C100 H100 120.2 . . ?
C100 C101 H101 119.7 . . ?
C102 C101 C100 120.5(6) . . ?
C102 C101 H101 119.7 . . ?
C97 C102 H102 120.1 . . ?
C101 C102 C97 119.8(5) . . ?
C101 C102 H102 120.1 . . ?
C104 C103 P11 121.2(4) . . ?
C104 C103 C108 120.0(5) . . ?
C108 C103 P11 118.8(4) . . ?
C103 C104 H104 119.9 . . ?
C105 C104 C103 120.1(5) . . ?
C105 C104 H104 119.9 . . ?
C104 C105 H105 120.2 . . ?
C106 C105 C104 119.6(5) . . ?
C106 C105 H105 120.2 . . ?
C105 C106 H106 119.5 . . ?
C105 C106 C107 120.9(6) . . ?
C107 C106 H106 119.5 . . ?
C106 C107 H107 119.9 . . ?
C106 C107 C108 120.3(5) . . ?
C108 C107 H107 119.9 . . ?
C103 C108 H108 120.5 . . ?
C107 C108 C103 119.0(5) . . ?
C107 C108 H108 120.5 . . ?
C110 C109 P11 119.9(5) . . ?
C114 C109 P11 119.2(5) . . ?
C114 C109 C110 120.7(5) . . ?
C109 C110 H110 120.3 . . ?
C111 C110 C109 119.3(6) . . ?
C111 C110 H110 120.3 . . ?
C110 C111 H111 120.1 . . ?
C112 C111 C110 119.8(6) . . ?
C112 C111 H111 120.1 . . ?
C111 C112 H112 119.4 . . ?
C113 C112 C111 121.1(6) . . ?
C113 C112 H112 119.4 . . ?
C112 C113 H113 120.3 . . ?
C112 C113 C114 119.4(6) . . ?
C114 C113 H113 120.3 . . ?
C109 C114 C113 119.6(6) . . ?
C109 C114 H114 120.2 . . ?
C113 C114 H114 120.2 . . ?
C163 P14 C175 111.3(3) . . ?
C163 P14 C181 109.5(3) . . ?
C169 P14 C163 108.5(3) . . ?
C169 P14 C175 109.0(4) . . ?
C169 P14 C181 109.8(3) . . ?
C181 P14 C175 108.6(3) . . ?
C164 C163 P14 119.8(5) . . ?
C168 C163 P14 120.3(5) . . ?
C168 C163 C164 119.8(7) . . ?
C163 C164 H164 120.6 . . ?
C165 C164 C163 118.8(7) . . ?
C165 C164 H164 120.6 . . ?
C164 C165 H165 119.6 . . ?
C166 C165 C164 120.8(8) . . ?
C166 C165 H165 119.6 . . ?
C165 C166 H166 119.7 . . ?
C167 C166 C165 120.7(7) . . ?
C167 C166 H166 119.7 . . ?
C166 C167 H167 120.1 . . ?
C166 C167 C168 119.9(8) . . ?
C168 C167 H167 120.1 . . ?
C163 C168 C167 120.0(7) . . ?
C163 C168 H168 120.0 . . ?
C167 C168 H168 120.0 . . ?
C170 C169 P14 119.1(6) . . ?
C170 C169 C174 121.4(7) . . ?
C174 C169 P14 119.3(6) . . ?
C169 C170 H170 120.3 . . ?
C169 C170 C171 119.3(8) . . ?
C171 C170 H170 120.3 . . ?
C170 C171 H171 121.0 . . ?
C170 C171 C172 118.0(9) . . ?
C172 C171 H171 121.0 . . ?
C171 C172 H172 118.8 . . ?
C173 C172 C171 122.4(8) . . ?
C173 C172 H172 118.8 . . ?
C172 C173 H173 120.8 . . ?
C174 C173 C172 118.4(8) . . ?
C174 C173 H173 120.8 . . ?
C169 C174 H174 119.8 . . ?
C173 C174 C169 120.4(9) . . ?
C173 C174 H174 119.8 . . ?
C176 C175 P14 118.1(6) . . ?
C180 C175 P14 122.8(6) . . ?
C180 C175 C176 119.1(8) . . ?
C175 C176 H176 120.8 . . ?
C175 C176 C177 118.4(8) . . ?
C177 C176 H176 120.8 . . ?
C176 C177 H177 119.4 . . ?
C178 C177 C176 121.2(9) . . ?
C178 C177 H177 119.4 . . ?
C177 C178 H178 119.5 . . ?
C177 C178 C179 121.0(9) . . ?
C179 C178 H178 119.5 . . ?
C178 C179 H179 119.9 . . ?
C178 C179 C180 120.2(9) . . ?
C180 C179 H179 119.9 . . ?
C175 C180 C179 120.1(8) . . ?
C175 C180 H180 120.0 . . ?
C179 C180 H180 120.0 . . ?
C182 C181 P14 119.3(6) . . ?
C182 C181 C186 120.1(6) . . ?
C186 C181 P14 120.5(5) . . ?
C181 C182 H182 120.2 . . ?
C181 C182 C183 119.6(8) . . ?
C183 C182 H182 120.2 . . ?
C182 C183 H183 120.2 . . ?
C184 C183 C182 119.6(8) . . ?
C184 C183 H183 120.2 . . ?
C183 C184 H184 118.8 . . ?
C183 C184 C185 122.3(7) . . ?
C185 C184 H184 118.8 . . ?
C184 C185 H185 120.9 . . ?
C184 C185 C186 118.2(8) . . ?
C186 C185 H185 120.9 . . ?
C181 C186 C185 120.1(8) . . ?
C181 C186 H186 120.0 . . ?
C185 C186 H186 120.0 . . ?
H6WA O6W H6WB 104.4 . . ?
H5WA O5W H5WB 104.6 . . ?
H4WA O4W H4WB 104.6 . . ?
H8WA O8W H8WB 104.5 . . ?
H3WA O3W H3WB 104.5 . . ?
H7WA O7W H7WB 104.5 . . ?
H1WA O1W H1WB 104.5 . . ?
H2WA O2W H2WB 104.5 . . ?
H9WA O9W H9WB 104.5 . . ?
C72A C71A C40 113(3) . . ?
C72A C71A C76A 120.0(14) . . ?
C76A C71A C40 127(3) . . ?
C71A C72A H72A 119.8 . . ?
C73A C72A C71A 120.4(15) . . ?
C73A C72A H72A 119.8 . . ?
C72A C73A H73A 120.0 . . ?
C72A C73A C74A 120.0(14) . . ?
C74A C73A H73A 120.0 . . ?
C73A C74A S3A 123(3) . . ?
C73A C74A C75A 119.2(18) . . ?
C75A C74A S3A 118(3) . . ?
C74A C75A H75A 119.5 . . ?
C76A C75A C74A 121(2) . . ?
C76A C75A H75A 119.5 . . ?
C71A C76A H76A 120.3 . . ?
C75A C76A C71A 119.4(18) . . ?
C75A C76A H76A 120.3 . . ?

loop_
_geom_bond_atom_site_label_1
_geom_bond_atom_site_label_2
_geom_bond_distance
_geom_bond_site_symmetry_2
_geom_bond_publ_flag
Ru1 Cl1 2.3284(13) . ?
Ru1 Cl2 2.3412(13) . ?
Ru1 O7 2.124(3) . ?
Ru1 O8 2.075(4) . ?
Ru1 O9 2.068(3) . ?
Ru1 N1 1.701(5) . ?
Co1 P1 2.1480(16) . ?
Co1 P2 2.1666(16) . ?
Co1 P3 2.1585(15) . ?
Co1 C1 2.057(5) . ?
Co1 C2 2.071(6) . ?
Co1 C3 2.084(6) . ?
Co1 C4 2.083(6) . ?
Co1 C5 2.076(6) . ?
Fe1 O10 2.069(4) . ?
Fe1 N1 1.676(5) . ?
Fe1 N2 2.006(4) . ?
Fe1 N3 1.997(4) . ?
Fe1 N4 2.016(4) . ?
Fe1 N5 1.994(4) . ?
S1 O11 1.440(9) . ?
S1 O12 1.450(10) . ?
S1 O13 1.439(9) . ?
S1 C54 1.794(11) . ?
S1A O11A 1.464(17) . ?
S1A O12A 1.41(2) . ?
S1A O13A 1.411(14) . ?
S1A C54A 1.769(18) . ?
S2 O14 1.444(6) . ?
S2 O15 1.392(7) . ?
S2 O16 1.510(7) . ?
S2 C64 1.786(6) . ?
S3 O17 1.420(8) . ?
S3 O18 1.465(8) . ?
S3 O19 1.468(8) . ?
S3 C74 1.792(10) . ?
S3A O17A 1.44(4) . ?
S3A O18A 1.47(4) . ?
S3A O19A 1.39(4) . ?
S3A C74A 1.77(5) . ?
S4 O20 1.443(4) . ?
S4 O21 1.458(4) . ?
S4 O22 1.460(4) . ?
S4 C84 1.780(5) . ?
P1 O1 1.589(4) . ?
P1 O2 1.613(4) . ?
P1 O7 1.495(4) . ?
P2 O3 1.596(4) . ?
P2 O4 1.595(4) . ?
P2 O8 1.516(4) . ?
P3 O5 1.589(4) . ?
P3 O6 1.603(4) . ?
P3 O9 1.513(4) . ?
O1 C11 1.459(8) . ?
O2 C13 1.553(9) . ?
O3 C15 1.462(8) . ?
O4 C17 1.461(7) . ?
O5 C19 1.452(6) . ?
O6 C21 1.462(7) . ?
O10 H10A 0.9600 . ?
O10 H10B 0.9603 . ?
N2 C31 1.371(7) . ?
N2 C34 1.375(6) . ?
N3 C36 1.377(6) . ?
N3 C39 1.380(7) . ?
N4 C41 1.379(7) . ?
N4 C44 1.369(6) . ?
N5 C46 1.373(6) . ?
N5 C49 1.364(7) . ?
C1 H1 0.9500 . ?
C1 C2 1.420(8) . ?
C1 C5 1.394(9) . ?
C2 H2 0.9500 . ?
C2 C3 1.402(9) . ?
C3 H3 0.9500 . ?
C3 C4 1.416(9) . ?
C4 H4 0.9500 . ?
C4 C5 1.407(9) . ?
C5 H5 0.9500 . ?
C11 H11A 0.9900 . ?
C11 H11B 0.9900 . ?
C11 C12 1.461(10) . ?
C12 H12A 0.9800 . ?
C12 H12B 0.9800 . ?
C12 H12C 0.9800 . ?
C13 H13A 0.9900 . ?
C13 H13B 0.9900 . ?
C13 C14 1.464(10) . ?
C14 H14A 0.9800 . ?
C14 H14B 0.9800 . ?
C14 H14C 0.9800 . ?
C15 H15 0.9500 . ?
C15 C16 1.356(12) . ?
C16 H16A 0.9800 . ?
C16 H16B 0.9800 . ?
C16 H16C 0.9800 . ?
C17 H17A 0.9900 . ?
C17 H17B 0.9900 . ?
C17 C18 1.496(8) . ?
C18 H18A 0.9800 . ?
C18 H18B 0.9800 . ?
C18 H18C 0.9800 . ?
C19 H19A 0.9900 . ?
C19 H19B 0.9900 . ?
C19 C20 1.506(8) . ?
C20 H20A 0.9800 . ?
C20 H20B 0.9800 . ?
C20 H20C 0.9800 . ?
C21 H21A 0.9900 . ?
C21 H21B 0.9900 . ?
C21 C22 1.491(10) . ?
C22 H22A 0.9800 . ?
C22 H22B 0.9800 . ?
C22 H22C 0.9800 . ?
C31 C32 1.441(7) . ?
C31 C50 1.383(8) . ?
C32 H32 0.9500 . ?
C32 C33 1.340(8) . ?
C33 H33 0.9500 . ?
C33 C34 1.446(7) . ?
C34 C35 1.382(7) . ?
C35 C36 1.389(7) . ?
C35 C61 1.490(7) . ?
C36 C37 1.435(7) . ?
C37 H37 0.9500 . ?
C37 C38 1.352(7) . ?
C38 H38 0.9500 . ?
C38 C39 1.431(7) . ?
C39 C40 1.380(7) . ?
C40 C41 1.390(7) . ?
C40 C71 1.498(10) . ?
C40 C71A 1.48(3) . ?
C41 C42 1.438(7) . ?
C42 H42 0.9500 . ?
C42 C43 1.348(7) . ?
C43 H43 0.9500 . ?
C43 C44 1.449(7) . ?
C44 C45 1.388(7) . ?
C45 C46 1.384(7) . ?
C45 C81 1.489(7) . ?
C46 C47 1.440(7) . ?
C47 H47 0.9500 . ?
C47 C48 1.340(8) . ?
C48 H48 0.9500 . ?
C48 C49 1.429(7) . ?
C49 C50 1.402(7) . ?
C50 C51 1.554(16) . ?
C50 C51A 1.45(2) . ?
C51 C52 1.392(12) . ?
C51 C56 1.405(12) . ?
C51A C52A 1.41(2) . ?
C51A C56A 1.34(3) . ?
C52 H52 0.9500 . ?
C52 C53 1.373(11) . ?
C52A H52A 0.9500 . ?
C52A C53A 1.41(2) . ?
C53 H53 0.9500 . ?
C53 C54 1.390(11) . ?
C53A H53A 0.9500 . ?
C53A C54A 1.41(2) . ?
C54 C55 1.382(12) . ?
C54A C55A 1.37(3) . ?
C55 H55 0.9500 . ?
C55 C56 1.398(11) . ?
C55A H55A 0.9500 . ?
C55A C56A 1.42(2) . ?
C56 H56 0.9500 . ?
C56A H56A 0.9500 . ?
C61 C62 1.393(8) . ?
C61 C66 1.385(8) . ?
C62 H62 0.9500 . ?
C62 C63 1.393(8) . ?
C63 H63 0.9500 . ?
C63 C64 1.396(11) . ?
C64 C65 1.367(11) . ?
C65 H65 0.9500 . ?
C65 C66 1.410(8) . ?
C66 H66 0.9500 . ?
C71 C72 1.390(9) . ?
C71 C76 1.389(10) . ?
C72 H72 0.9500 . ?
C72 C73 1.386(9) . ?
C73 H73 0.9500 . ?
C73 C74 1.387(9) . ?
C74 C75 1.359(10) . ?
C75 H75 0.9500 . ?
C75 C76 1.403(10) . ?
C76 H76 0.9500 . ?
C81 C82 1.392(8) . ?
C81 C86 1.386(7) . ?
C82 H82 0.9500 . ?
C82 C83 1.388(7) . ?
C83 H83 0.9500 . ?
C83 C84 1.380(7) . ?
C84 C85 1.380(8) . ?
C85 H85 0.9500 . ?
C85 C86 1.398(7) . ?
C86 H86 0.9500 . ?
P12 C115 1.797(8) . ?
P12 C121 1.796(6) . ?
P12 C127 1.815(7) . ?
P12 C133 1.797(7) . ?
C115 C116 1.407(9) . ?
C115 C120 1.376(9) . ?
C116 H116 0.9500 . ?
C116 C117 1.376(11) . ?
C117 H117 0.9500 . ?
C117 C118 1.391(10) . ?
C118 H118 0.9500 . ?
C118 C119 1.387(11) . ?
C119 H119 0.9500 . ?
C119 C120 1.381(11) . ?
C120 H120 0.9500 . ?
C121 C122 1.389(9) . ?
C121 C126 1.382(9) . ?
C122 H122 0.9500 . ?
C122 C123 1.392(9) . ?
C123 H123 0.9500 . ?
C123 C124 1.377(10) . ?
C124 H124 0.9500 . ?
C124 C125 1.379(10) . ?
C125 H125 0.9500 . ?
C125 C126 1.390(9) . ?
C126 H126 0.9500 . ?
C127 C128 1.379(12) . ?
C127 C132 1.372(11) . ?
C128 H128 0.9500 . ?
C128 C129 1.386(11) . ?
C129 H129 0.9500 . ?
C129 C130 1.365(14) . ?
C130 H130 0.9500 . ?
C130 C131 1.379(14) . ?
C131 H131 0.9500 . ?
C131 C132 1.420(10) . ?
C132 H132 0.9500 . ?
C133 C134 1.380(9) . ?
C133 C138 1.406(10) . ?
C134 H134 0.9500 . ?
C134 C135 1.391(10) . ?
C135 H135 0.9500 . ?
C135 C136 1.373(11) . ?
C136 H136 0.9500 . ?
C136 C137 1.386(11) . ?
C137 H137 0.9500 . ?
C137 C138 1.377(10) . ?
C138 H138 0.9500 . ?
P13 C139 1.799(6) . ?
P13 C145 1.817(6) . ?
P13 C151 1.792(6) . ?
P13 C157 1.794(6) . ?
C139 C140 1.401(8) . ?
C139 C144 1.393(8) . ?
C140 H140 0.9500 . ?
C140 C141 1.368(9) . ?
C141 H141 0.9500 . ?
C141 C142 1.371(9) . ?
C142 H142 0.9500 . ?
C142 C143 1.380(9) . ?
C143 H143 0.9500 . ?
C143 C144 1.388(9) . ?
C144 H144 0.9500 . ?
C145 C146 1.393(9) . ?
C145 C150 1.392(9) . ?
C146 H146 0.9500 . ?
C146 C147 1.370(9) . ?
C147 H147 0.9500 . ?
C147 C148 1.386(11) . ?
C148 H148 0.9500 . ?
C148 C149 1.386(11) . ?
C149 H149 0.9500 . ?
C149 C150 1.382(10) . ?
C150 H150 0.9500 . ?
C151 C152 1.381(9) . ?
C151 C156 1.410(8) . ?
C152 H152 0.9500 . ?
C152 C153 1.400(9) . ?
C153 H153 0.9500 . ?
C153 C154 1.379(9) . ?
C154 H154 0.9500 . ?
C154 C155 1.388(9) . ?
C155 H155 0.9500 . ?
C155 C156 1.369(9) . ?
C156 H156 0.9500 . ?
C157 C158 1.389(9) . ?
C157 C162 1.387(9) . ?
C158 H158 0.9500 . ?
C158 C159 1.392(9) . ?
C159 H159 0.9500 . ?
C159 C160 1.371(10) . ?
C160 H160 0.9500 . ?
C160 C161 1.399(12) . ?
C161 H161 0.9500 . ?
C161 C162 1.398(10) . ?
C162 H162 0.9500 . ?
P11 C91 1.797(6) . ?
P11 C97 1.795(5) . ?
P11 C103 1.798(6) . ?
P11 C109 1.793(6) . ?
C91 C92 1.389(8) . ?
C91 C96 1.403(8) . ?
C92 H92 0.9500 . ?
C92 C93 1.393(8) . ?
C93 H93 0.9500 . ?
C93 C94 1.385(10) . ?
C94 H94 0.9500 . ?
C94 C95 1.395(11) . ?
C95 H95 0.9500 . ?
C95 C96 1.367(9) . ?
C96 H96 0.9500 . ?
C97 C98 1.390(7) . ?
C97 C102 1.411(8) . ?
C98 H98 0.9500 . ?
C98 C99 1.382(7) . ?
C99 H99 0.9500 . ?
C99 C100 1.381(9) . ?
C100 H100 0.9500 . ?
C100 C101 1.385(8) . ?
C101 H101 0.9500 . ?
C101 C102 1.377(8) . ?
C102 H102 0.9500 . ?
C103 C104 1.390(7) . ?
C103 C108 1.403(8) . ?
C104 H104 0.9500 . ?
C104 C105 1.381(8) . ?
C105 H105 0.9500 . ?
C105 C106 1.379(9) . ?
C106 H106 0.9500 . ?
C106 C107 1.379(8) . ?
C107 H107 0.9500 . ?
C107 C108 1.383(8) . ?
C108 H108 0.9500 . ?
C109 C110 1.394(8) . ?
C109 C114 1.392(8) . ?
C110 H110 0.9500 . ?
C110 C111 1.392(8) . ?
C111 H111 0.9500 . ?
C111 C112 1.389(9) . ?
C112 H112 0.9500 . ?
C112 C113 1.380(9) . ?
C113 H113 0.9500 . ?
C113 C114 1.402(8) . ?
C114 H114 0.9500 . ?
P14 C163 1.784(7) . ?
P14 C169 1.773(7) . ?
P14 C175 1.810(8) . ?
P14 C181 1.802(6) . ?
C163 C164 1.400(9) . ?
C163 C168 1.374(9) . ?
C164 H164 0.9500 . ?
C164 C165 1.374(10) . ?
C165 H165 0.9500 . ?
C165 C166 1.365(12) . ?
C166 H166 0.9500 . ?
C166 C167 1.360(13) . ?
C167 H167 0.9500 . ?
C167 C168 1.382(10) . ?
C168 H168 0.9500 . ?
C169 C170 1.373(11) . ?
C169 C174 1.407(10) . ?
C170 H170 0.9500 . ?
C170 C171 1.396(10) . ?
C171 H171 0.9500 . ?
C171 C172 1.406(12) . ?
C172 H172 0.9500 . ?
C172 C173 1.390(13) . ?
C173 H173 0.9500 . ?
C173 C174 1.355(11) . ?
C174 H174 0.9500 . ?
C175 C176 1.399(11) . ?
C175 C180 1.361(10) . ?
C176 H176 0.9500 . ?
C176 C177 1.420(12) . ?
C177 H177 0.9500 . ?
C177 C178 1.299(12) . ?
C178 H178 0.9500 . ?
C178 C179 1.367(12) . ?
C179 H179 0.9500 . ?
C179 C180 1.393(11) . ?
C180 H180 0.9500 . ?
C181 C182 1.380(10) . ?
C181 C186 1.387(10) . ?
C182 H182 0.9500 . ?
C182 C183 1.404(10) . ?
C183 H183 0.9500 . ?
C183 C184 1.355(13) . ?
C184 H184 0.9500 . ?
C184 C185 1.378(13) . ?
C185 H185 0.9500 . ?
C185 C186 1.409(10) . ?
C186 H186 0.9500 . ?
O6W H6WA 0.8502 . ?
O6W H6WB 0.8503 . ?
O5W H5WA 0.8499 . ?
O5W H5WB 0.8505 . ?
O4W H4WA 0.8501 . ?
O4W H4WB 0.8494 . ?
O8W H8WA 0.8501 . ?
O8W H8WB 0.8497 . ?
O3W H3WA 0.8497 . ?
O3W H3WB 0.8498 . ?
O7W H7WA 0.8498 . ?
O7W H7WB 0.8503 . ?
O1W H1WA 0.8493 . ?
O1W H1WB 0.8496 . ?
O2W H2WA 0.8502 . ?
O2W H2WB 0.8493 . ?
O9W H9WA 0.8494 . ?
O9W H9WB 0.8503 . ?
C71A C72A 1.386(13) . ?
C71A C76A 1.387(14) . ?
C72A H72A 0.9500 . ?
C72A C73A 1.386(13) . ?
C73A H73A 0.9500 . ?
C73A C74A 1.388(14) . ?
C74A C75A 1.389(15) . ?
C75A H75A 0.9500 . ?
C75A C76A 1.387(16) . ?
C76A H76A 0.9500 . ?

loop_
_geom_torsion_atom_site_label_1
_geom_torsion_atom_site_label_2
_geom_torsion_atom_site_label_3
_geom_torsion_atom_site_label_4
_geom_torsion
_geom_torsion_site_symmetry_1
_geom_torsion_site_symmetry_2
_geom_torsion_site_symmetry_3
_geom_torsion_site_symmetry_4
_geom_torsion_publ_flag
Co1 P1 O1 C11 -171.1(5) . . . . ?
Co1 P1 O2 C13 106.2(4) . . . . ?
Co1 P1 O7 Ru1 20.0(4) . . . . ?
Co1 P2 O3 C15 -166.9(4) . . . . ?
Co1 P2 O4 C17 96.3(4) . . . . ?
Co1 P2 O8 Ru1 27.1(3) . . . . ?
Co1 P3 O5 C19 -167.8(3) . . . . ?
Co1 P3 O6 C21 109.6(4) . . . . ?
Co1 P3 O9 Ru1 19.1(3) . . . . ?
Co1 C1 C2 C3 -60.4(4) . . . . ?
Co1 C1 C5 C4 59.6(4) . . . . ?
Co1 C2 C3 C4 -60.0(4) . . . . ?
Co1 C3 C4 C5 -60.3(4) . . . . ?
Co1 C4 C5 C1 -59.0(4) . . . . ?
Fe1 N2 C31 C32 173.2(4) . . . . ?
Fe1 N2 C31 C50 -3.5(8) . . . . ?
Fe1 N2 C34 C33 -173.3(4) . . . . ?
Fe1 N2 C34 C35 5.2(8) . . . . ?
Fe1 N3 C36 C35 -6.8(8) . . . . ?
Fe1 N3 C36 C37 174.1(4) . . . . ?
Fe1 N3 C39 C38 -175.6(3) . . . . ?
Fe1 N3 C39 C40 1.3(8) . . . . ?
Fe1 N4 C41 C40 1.8(8) . . . . ?
Fe1 N4 C41 C42 178.5(3) . . . . ?
Fe1 N4 C44 C43 -177.1(3) . . . . ?
Fe1 N4 C44 C45 5.8(7) . . . . ?
Fe1 N5 C46 C45 -8.7(7) . . . . ?
Fe1 N5 C46 C47 176.8(3) . . . . ?
Fe1 N5 C49 C48 -177.0(4) . . . . ?
Fe1 N5 C49 C50 0.6(8) . . . . ?
S1 C54 C55 C56 -178.2(9) . . . . ?
S1A C54A C55A C56A 179.0(16) . . . . ?
S2 C64 C65 C66 -177.0(5) . . . . ?
S3 C74 C75 C76 -178.9(6) . . . . ?
S3A C74A C75A C76A -180.0(3) . . . . ?
S4 C84 C85 C86 177.2(4) . . . . ?
P1 O1 C11 C12 -172.0(5) . . . . ?
P1 O2 C13 C14 -136.4(5) . . . . ?
P2 O3 C15 C16 -113.9(9) . . . . ?
P2 O4 C17 C18 139.0(4) . . . . ?
P3 O5 C19 C20 -159.1(4) . . . . ?
P3 O6 C21 C22 -150.7(5) . . . . ?
O1 P1 O2 C13 -138.5(4) . . . . ?
O1 P1 O7 Ru1 -104.1(3) . . . . ?
O2 P1 O1 C11 69.1(6) . . . . ?
O2 P1 O7 Ru1 148.7(3) . . . . ?
O3 P2 O4 C17 -150.0(4) . . . . ?
O3 P2 O8 Ru1 -97.8(3) . . . . ?
O4 P2 O3 C15 75.1(5) . . . . ?
O4 P2 O8 Ru1 156.2(3) . . . . ?
O5 P3 O6 C21 -140.1(4) . . . . ?
O5 P3 O9 Ru1 -102.8(3) . . . . ?
O6 P3 O5 C19 75.0(4) . . . . ?
O6 P3 O9 Ru1 148.7(3) . . . . ?
O7 P1 O1 C11 -42.3(6) . . . . ?
O7 P1 O2 C13 -24.0(5) . . . . ?
O8 P2 O3 C15 -34.9(5) . . . . ?
O8 P2 O4 C17 -36.8(5) . . . . ?
O9 P3 O5 C19 -36.1(4) . . . . ?
O9 P3 O6 C21 -24.8(4) . . . . ?
O11 S1 C54 C53 10.1(9) . . . . ?
O11 S1 C54 C55 -170.4(8) . . . . ?
O11A S1A C54A C53A 40.5(16) . . . . ?
O11A S1A C54A C55A -140.3(17) . . . . ?
O12 S1 C54 C53 -109.4(10) . . . . ?
O12 S1 C54 C55 70.1(11) . . . . ?
O12A S1A C54A C53A -79.1(18) . . . . ?
O12A S1A C54A C55A 100.1(18) . . . . ?
O13 S1 C54 C53 128.8(8) . . . . ?
O13 S1 C54 C55 -51.7(9) . . . . ?
O13A S1A C54A C53A 157.9(14) . . . . ?
O13A S1A C54A C55A -22.9(19) . . . . ?
O14 S2 C64 C63 81.5(6) . . . . ?
O14 S2 C64 C65 -102.2(6) . . . . ?
O15 S2 C64 C63 -42.2(8) . . . . ?
O15 S2 C64 C65 134.1(7) . . . . ?
O16 S2 C64 C63 -160.8(6) . . . . ?
O16 S2 C64 C65 15.5(7) . . . . ?
O17 S3 C74 C73 -67.4(8) . . . . ?
O17 S3 C74 C75 111.6(7) . . . . ?
O17A S3A C74A C73A -115(3) . . . . ?
O17A S3A C74A C75A 65(3) . . . . ?
O18 S3 C74 C73 54.2(8) . . . . ?
O18 S3 C74 C75 -126.8(7) . . . . ?
O18A S3A C74A C73A 0(3) . . . . ?
O18A S3A C74A C75A 180(3) . . . . ?
O19 S3 C74 C73 171.6(7) . . . . ?
O19 S3 C74 C75 -9.4(8) . . . . ?
O19A S3A C74A C73A 120(3) . . . . ?
O19A S3A C74A C75A -60(3) . . . . ?
O20 S4 C84 C83 -35.4(5) . . . . ?
O20 S4 C84 C85 147.8(4) . . . . ?
O21 S4 C84 C83 85.5(5) . . . . ?
O21 S4 C84 C85 -91.3(5) . . . . ?
O22 S4 C84 C83 -156.2(4) . . . . ?
O22 S4 C84 C85 27.0(5) . . . . ?
N2 C31 C32 C33 -1.5(7) . . . . ?
N2 C31 C50 C49 -0.7(9) . . . . ?
N2 C31 C50 C51 169.5(7) . . . . ?
N2 C31 C50 C51A -178.5(11) . . . . ?
N2 C34 C35 C36 7.4(9) . . . . ?
N2 C34 C35 C61 -171.9(5) . . . . ?
N3 C36 C37 C38 2.8(6) . . . . ?
N3 C39 C40 C41 -3.8(9) . . . . ?
N3 C39 C40 C71 -180.0(6) . . . . ?
N3 C39 C40 C71A 171(2) . . . . ?
N4 C41 C42 C43 -1.8(6) . . . . ?
N4 C44 C45 C46 3.7(8) . . . . ?
N4 C44 C45 C81 -176.9(5) . . . . ?
N5 C46 C47 C48 -2.5(6) . . . . ?
N5 C49 C50 C31 2.2(9) . . . . ?
N5 C49 C50 C51 -168.1(7) . . . . ?
N5 C49 C50 C51A -179.9(11) . . . . ?
C1 C2 C3 Co1 59.5(4) . . . . ?
C1 C2 C3 C4 -0.4(6) . . . . ?
C2 C1 C5 Co1 -61.3(4) . . . . ?
C2 C1 C5 C4 -1.7(6) . . . . ?
C2 C3 C4 Co1 59.7(4) . . . . ?
C2 C3 C4 C5 -0.6(6) . . . . ?
C3 C4 C5 Co1 60.5(4) . . . . ?
C3 C4 C5 C1 1.4(6) . . . . ?
C5 C1 C2 Co1 61.7(4) . . . . ?
C5 C1 C2 C3 1.3(6) . . . . ?
C31 N2 C34 C33 -2.6(6) . . . . ?
C31 N2 C34 C35 175.9(5) . . . . ?
C31 C32 C33 C34 -0.1(6) . . . . ?
C31 C50 C51 C52 -99.5(9) . . . . ?
C31 C50 C51 C56 82.8(12) . . . . ?
C31 C50 C51A C52A -112.1(18) . . . . ?
C31 C50 C51A C56A 67(3) . . . . ?
C32 C31 C50 C49 -176.8(6) . . . . ?
C32 C31 C50 C51 -6.7(10) . . . . ?
C32 C31 C50 C51A 5.3(13) . . . . ?
C32 C33 C34 N2 1.7(6) . . . . ?
C32 C33 C34 C35 -176.8(5) . . . . ?
C33 C34 C35 C36 -174.3(5) . . . . ?
C33 C34 C35 C61 6.4(8) . . . . ?
C34 N2 C31 C32 2.5(6) . . . . ?
C34 N2 C31 C50 -174.1(5) . . . . ?
C34 C35 C36 N3 -6.6(9) . . . . ?
C34 C35 C36 C37 172.4(5) . . . . ?
C34 C35 C61 C62 70.6(7) . . . . ?
C34 C35 C61 C66 -108.9(7) . . . . ?
C35 C36 C37 C38 -176.3(5) . . . . ?
C35 C61 C62 C63 179.4(6) . . . . ?
C35 C61 C66 C65 -178.9(6) . . . . ?
C36 N3 C39 C38 0.7(6) . . . . ?
C36 N3 C39 C40 177.6(5) . . . . ?
C36 C35 C61 C62 -108.8(6) . . . . ?
C36 C35 C61 C66 71.7(8) . . . . ?
C36 C37 C38 C39 -2.3(6) . . . . ?
C37 C38 C39 N3 1.1(6) . . . . ?
C37 C38 C39 C40 -175.9(5) . . . . ?
C38 C39 C40 C41 172.7(5) . . . . ?
C38 C39 C40 C71 -3.5(8) . . . . ?
C38 C39 C40 C71A -12(2) . . . . ?
C39 N3 C36 C35 176.9(5) . . . . ?
C39 N3 C36 C37 -2.1(6) . . . . ?
C39 C40 C41 N4 2.1(8) . . . . ?
C39 C40 C41 C42 -174.1(5) . . . . ?
C39 C40 C71 C72 89.3(8) . . . . ?
C39 C40 C71 C76 -87.9(8) . . . . ?
C39 C40 C71A C72A 97(2) . . . . ?
C39 C40 C71A C76A -76(3) . . . . ?
C40 C41 C42 C43 175.0(5) . . . . ?
C40 C71 C72 C73 -177.5(7) . . . . ?
C40 C71 C76 C75 177.4(8) . . . . ?
C40 C71A C72A C73A -174(3) . . . . ?
C40 C71A C76A C75A 173(3) . . . . ?
C41 N4 C44 C43 0.9(5) . . . . ?
C41 N4 C44 C45 -176.2(5) . . . . ?
C41 C40 C71 C72 -87.1(8) . . . . ?
C41 C40 C71 C76 95.7(8) . . . . ?
C41 C40 C71A C72A -87(2) . . . . ?
C41 C40 C71A C76A 99(3) . . . . ?
C41 C42 C43 C44 2.2(6) . . . . ?
C42 C43 C44 N4 -2.0(6) . . . . ?
C42 C43 C44 C45 175.1(5) . . . . ?
C43 C44 C45 C46 -173.0(5) . . . . ?
C43 C44 C45 C81 6.4(8) . . . . ?
C44 N4 C41 C40 -176.2(5) . . . . ?
C44 N4 C41 C42 0.5(6) . . . . ?
C44 C45 C46 N5 -2.2(8) . . . . ?
C44 C45 C46 C47 171.4(5) . . . . ?
C44 C45 C81 C82 114.9(6) . . . . ?
C44 C45 C81 C86 -65.9(7) . . . . ?
C45 C46 C47 C48 -177.0(5) . . . . ?
C45 C81 C82 C83 179.3(5) . . . . ?
C45 C81 C86 C85 -179.5(5) . . . . ?
C46 N5 C49 C48 -4.1(6) . . . . ?
C46 N5 C49 C50 173.5(5) . . . . ?
C46 C45 C81 C82 -65.7(7) . . . . ?
C46 C45 C81 C86 113.6(6) . . . . ?
C46 C47 C48 C49 -0.1(6) . . . . ?
C47 C48 C49 N5 2.6(7) . . . . ?
C47 C48 C49 C50 -175.1(5) . . . . ?
C48 C49 C50 C31 179.5(5) . . . . ?
C48 C49 C50 C51 9.2(10) . . . . ?
C48 C49 C50 C51A -2.6(13) . . . . ?
C49 N5 C46 C45 178.4(5) . . . . ?
C49 N5 C46 C47 4.0(6) . . . . ?
C49 C50 C51 C52 71.4(11) . . . . ?
C49 C50 C51 C56 -106.3(10) . . . . ?
C49 C50 C51A C52A 70(2) . . . . ?
C49 C50 C51A C56A -111(2) . . . . ?
C50 C31 C32 C33 175.2(5) . . . . ?
C50 C51 C52 C53 -177.8(14) . . . . ?
C50 C51 C56 C55 178.1(14) . . . . ?
C50 C51A C52A C53A 178(2) . . . . ?
C50 C51A C56A C55A -180(2) . . . . ?
C51 C52 C53 C54 0.3(5) . . . . ?
C51A C52A C53A C54A 1(3) . . . . ?
C52 C51 C56 C55 0.4(11) . . . . ?
C52 C53 C54 S1 178.5(8) . . . . ?
C52 C53 C54 C55 -1.0(10) . . . . ?
C52A C51A C56A C55A -1(3) . . . . ?
C52A C53A C54A S1A 179.5(15) . . . . ?
C52A C53A C54A C55A 0(3) . . . . ?
C53 C54 C55 C56 1.3(13) . . . . ?
C53A C54A C55A C56A -2(3) . . . . ?
C54 C55 C56 C51 -1.0(13) . . . . ?
C54A C55A C56A C51A 2(3) . . . . ?
C56 C51 C52 C53 -0.1(5) . . . . ?
C56A C51A C52A C53A 0(3) . . . . ?
C61 C35 C36 N3 172.7(5) . . . . ?
C61 C35 C36 C37 -8.3(8) . . . . ?
C61 C62 C63 C64 -0.3(10) . . . . ?
C62 C61 C66 C65 1.6(9) . . . . ?
C62 C63 C64 S2 177.5(5) . . . . ?
C62 C63 C64 C65 1.3(10) . . . . ?
C63 C64 C65 C66 -0.8(11) . . . . ?
C64 C65 C66 C61 -0.7(10) . . . . ?
C66 C61 C62 C63 -1.1(9) . . . . ?
C71 C40 C41 N4 178.4(6) . . . . ?
C71 C40 C41 C42 2.1(8) . . . . ?
C71 C72 C73 C74 0.4(10) . . . . ?
C72 C71 C76 C75 0.0(10) . . . . ?
C72 C73 C74 S3 178.7(5) . . . . ?
C72 C73 C74 C75 -0.3(10) . . . . ?
C73 C74 C75 C76 0.0(11) . . . . ?
C74 C75 C76 C71 0.1(11) . . . . ?
C76 C71 C72 C73 -0.3(9) . . . . ?
C81 C45 C46 N5 178.4(5) . . . . ?
C81 C45 C46 C47 -8.0(8) . . . . ?
C81 C82 C83 C84 0.5(8) . . . . ?
C82 C81 C86 C85 -0.2(8) . . . . ?
C82 C83 C84 S4 -177.5(4) . . . . ?
C82 C83 C84 C85 -0.7(8) . . . . ?
C83 C84 C85 C86 0.5(8) . . . . ?
C84 C85 C86 C81 0.0(8) . . . . ?
C86 C81 C82 C83 0.0(8) . . . . ?
P12 C115 C116 C117 180.0(6) . . . . ?
P12 C115 C120 C119 179.7(6) . . . . ?
P12 C121 C122 C123 178.5(5) . . . . ?
P12 C121 C126 C125 -177.4(6) . . . . ?
P12 C127 C128 C129 -177.5(7) . . . . ?
P12 C127 C132 C131 177.7(5) . . . . ?
P12 C133 C134 C135 -176.5(5) . . . . ?
P12 C133 C138 C137 176.6(5) . . . . ?
C115 P12 C121 C122 -92.8(6) . . . . ?
C115 P12 C121 C126 84.9(6) . . . . ?
C115 P12 C127 C128 176.5(6) . . . . ?
C115 P12 C127 C132 -5.0(6) . . . . ?
C115 P12 C133 C134 -8.9(6) . . . . ?
C115 P12 C133 C138 172.9(5) . . . . ?
C115 C116 C117 C118 0.5(12) . . . . ?
C116 C115 C120 C119 -1.4(11) . . . . ?
C116 C117 C118 C119 -1.7(13) . . . . ?
C117 C118 C119 C120 1.3(13) . . . . ?
C118 C119 C120 C115 0.2(13) . . . . ?
C120 C115 C116 C117 1.1(11) . . . . ?
C121 P12 C115 C116 -174.3(5) . . . . ?
C121 P12 C115 C120 4.6(7) . . . . ?
C121 P12 C127 C128 -63.9(7) . . . . ?
C121 P12 C127 C132 114.6(6) . . . . ?
C121 P12 C133 C134 -129.3(5) . . . . ?
C121 P12 C133 C138 52.5(6) . . . . ?
C121 C122 C123 C124 -1.0(10) . . . . ?
C122 C121 C126 C125 0.3(11) . . . . ?
C122 C123 C124 C125 0.0(11) . . . . ?
C123 C124 C125 C126 1.2(12) . . . . ?
C124 C125 C126 C121 -1.3(12) . . . . ?
C126 C121 C122 C123 0.9(11) . . . . ?
C127 P12 C115 C116 -55.4(6) . . . . ?
C127 P12 C115 C120 123.5(6) . . . . ?
C127 P12 C121 C122 147.6(6) . . . . ?
C127 P12 C121 C126 -34.7(7) . . . . ?
C127 P12 C133 C134 111.7(6) . . . . ?
C127 P12 C133 C138 -66.5(6) . . . . ?
C127 C128 C129 C130 -1.3(13) . . . . ?
C128 C127 C132 C131 -3.8(10) . . . . ?
C128 C129 C130 C131 -1.5(13) . . . . ?
C129 C130 C131 C132 1.7(12) . . . . ?
C130 C131 C132 C127 1.0(10) . . . . ?
C132 C127 C128 C129 4.0(12) . . . . ?
C133 P12 C115 C116 65.5(6) . . . . ?
C133 P12 C115 C120 -115.6(6) . . . . ?
C133 P12 C121 C122 27.8(7) . . . . ?
C133 P12 C121 C126 -154.6(6) . . . . ?
C133 P12 C127 C128 55.5(6) . . . . ?
C133 P12 C127 C132 -126.0(6) . . . . ?
C133 C134 C135 C136 -0.1(10) . . . . ?
C134 C133 C138 C137 -1.7(10) . . . . ?
C134 C135 C136 C137 -1.5(11) . . . . ?
C135 C136 C137 C138 1.5(12) . . . . ?
C136 C137 C138 C133 0.1(11) . . . . ?
C138 C133 C134 C135 1.7(10) . . . . ?
P13 C139 C140 C141 -179.2(5) . . . . ?
P13 C139 C144 C143 -177.1(5) . . . . ?
P13 C145 C146 C147 178.4(5) . . . . ?
P13 C145 C150 C149 -176.4(5) . . . . ?
P13 C151 C152 C153 -171.2(5) . . . . ?
P13 C151 C156 C155 173.5(5) . . . . ?
P13 C157 C158 C159 166.9(5) . . . . ?
P13 C157 C162 C161 -165.6(6) . . . . ?
C139 P13 C145 C146 -50.4(6) . . . . ?
C139 P13 C145 C150 128.0(5) . . . . ?
C139 P13 C151 C152 85.8(6) . . . . ?
C139 P13 C151 C156 -85.8(5) . . . . ?
C139 P13 C157 C158 163.8(5) . . . . ?
C139 P13 C157 C162 -28.3(7) . . . . ?
C139 C140 C141 C142 -4.7(10) . . . . ?
C140 C139 C144 C143 -1.0(10) . . . . ?
C140 C141 C142 C143 0.8(11) . . . . ?
C141 C142 C143 C144 3.1(11) . . . . ?
C142 C143 C144 C139 -2.9(10) . . . . ?
C144 C139 C140 C141 4.8(10) . . . . ?
C145 P13 C139 C140 -64.0(6) . . . . ?
C145 P13 C139 C144 112.0(5) . . . . ?
C145 P13 C151 C152 -33.2(6) . . . . ?
C145 P13 C151 C156 155.3(5) . . . . ?
C145 P13 C157 C158 -77.1(6) . . . . ?
C145 P13 C157 C162 90.8(6) . . . . ?
C145 C146 C147 C148 -1.8(10) . . . . ?
C146 C145 C150 C149 2.0(10) . . . . ?
C146 C147 C148 C149 1.6(11) . . . . ?
C147 C148 C149 C150 0.4(11) . . . . ?
C148 C149 C150 C145 -2.2(11) . . . . ?
C150 C145 C146 C147 -0.1(10) . . . . ?
C151 P13 C139 C140 174.3(5) . . . . ?
C151 P13 C139 C144 -9.7(6) . . . . ?
C151 P13 C145 C146 68.2(6) . . . . ?
C151 P13 C145 C150 -113.4(5) . . . . ?
C151 P13 C157 C158 43.6(6) . . . . ?
C151 P13 C157 C162 -148.5(5) . . . . ?
C151 C152 C153 C154 -0.9(10) . . . . ?
C152 C151 C156 C155 1.9(9) . . . . ?
C152 C153 C154 C155 -0.6(10) . . . . ?
C153 C154 C155 C156 2.8(10) . . . . ?
C154 C155 C156 C151 -3.4(10) . . . . ?
C156 C151 C152 C153 0.2(10) . . . . ?
C157 P13 C139 C140 53.6(6) . . . . ?
C157 P13 C139 C144 -130.3(5) . . . . ?
C157 P13 C145 C146 -173.9(5) . . . . ?
C157 P13 C145 C150 4.6(6) . . . . ?
C157 P13 C151 C152 -149.5(5) . . . . ?
C157 P13 C151 C156 38.9(6) . . . . ?
C157 C158 C159 C160 -0.6(11) . . . . ?
C158 C157 C162 C161 1.9(10) . . . . ?
C158 C159 C160 C161 1.5(11) . . . . ?
C159 C160 C161 C162 -0.7(12) . . . . ?
C160 C161 C162 C157 -1.0(12) . . . . ?
C162 C157 C158 C159 -1.2(10) . . . . ?
P11 C91 C92 C93 -179.7(4) . . . . ?
P11 C91 C96 C95 -178.4(5) . . . . ?
P11 C97 C98 C99 -178.5(4) . . . . ?
P11 C97 C102 C101 179.0(4) . . . . ?
P11 C103 C104 C105 -179.3(4) . . . . ?
P11 C103 C108 C107 179.8(5) . . . . ?
P11 C109 C110 C111 174.7(4) . . . . ?
P11 C109 C114 C113 -174.3(4) . . . . ?
C91 P11 C97 C98 96.3(5) . . . . ?
C91 P11 C97 C102 -83.0(5) . . . . ?
C91 P11 C103 C104 -23.7(6) . . . . ?
C91 P11 C103 C108 157.2(5) . . . . ?
C91 P11 C109 C110 151.7(4) . . . . ?
C91 P11 C109 C114 -33.4(5) . . . . ?
C91 C92 C93 C94 -0.3(9) . . . . ?
C92 C91 C96 C95 2.8(9) . . . . ?
C92 C93 C94 C95 -0.2(10) . . . . ?
C93 C94 C95 C96 2.0(10) . . . . ?
C94 C95 C96 C91 -3.3(9) . . . . ?
C96 C91 C92 C93 -1.0(9) . . . . ?
C97 P11 C91 C92 4.7(6) . . . . ?
C97 P11 C91 C96 -174.1(5) . . . . ?
C97 P11 C103 C104 -144.3(5) . . . . ?
C97 P11 C103 C108 36.5(5) . . . . ?
C97 P11 C109 C110 -89.9(5) . . . . ?
C97 P11 C109 C114 85.0(5) . . . . ?
C97 C98 C99 C100 0.0(8) . . . . ?
C98 C97 C102 C101 -0.3(8) . . . . ?
C98 C99 C100 C101 -1.2(9) . . . . ?
C99 C100 C101 C102 1.6(9) . . . . ?
C100 C101 C102 C97 -0.9(9) . . . . ?
C102 C97 C98 C99 0.8(8) . . . . ?
C103 P11 C91 C92 -115.0(5) . . . . ?
C103 P11 C91 C96 66.2(5) . . . . ?
C103 P11 C97 C98 -142.0(4) . . . . ?
C103 P11 C97 C102 38.7(5) . . . . ?
C103 P11 C109 C110 29.3(5) . . . . ?
C103 P11 C109 C114 -155.8(4) . . . . ?
C103 C104 C105 C106 -0.8(9) . . . . ?
C104 C103 C108 C107 0.6(9) . . . . ?
C104 C105 C106 C107 1.2(9) . . . . ?
C105 C106 C107 C108 -0.7(10) . . . . ?
C106 C107 C108 C103 -0.2(9) . . . . ?
C108 C103 C104 C105 -0.1(8) . . . . ?
C109 P11 C91 C92 122.2(5) . . . . ?
C109 P11 C91 C96 -56.6(5) . . . . ?
C109 P11 C97 C98 -20.4(5) . . . . ?
C109 P11 C97 C102 160.3(4) . . . . ?
C109 P11 C103 C104 96.2(5) . . . . ?
C109 P11 C103 C108 -82.9(5) . . . . ?
C109 C110 C111 C112 0.3(8) . . . . ?
C110 C109 C114 C113 0.6(8) . . . . ?
C110 C111 C112 C113 -1.0(9) . . . . ?
C111 C112 C113 C114 1.4(9) . . . . ?
C112 C113 C114 C109 -1.2(9) . . . . ?
C114 C109 C110 C111 -0.2(8) . . . . ?
P14 C163 C164 C165 179.3(5) . . . . ?
P14 C163 C168 C167 178.9(6) . . . . ?
P14 C169 C170 C171 173.5(7) . . . . ?
P14 C169 C174 C173 -174.7(7) . . . . ?
P14 C175 C176 C177 -177.4(6) . . . . ?
P14 C175 C180 C179 176.0(5) . . . . ?
P14 C181 C182 C183 179.7(6) . . . . ?
P14 C181 C186 C185 -178.7(6) . . . . ?
C163 P14 C169 C170 -87.9(7) . . . . ?
C163 P14 C169 C174 87.1(7) . . . . ?
C163 P14 C175 C176 -165.4(6) . . . . ?
C163 P14 C175 C180 16.3(7) . . . . ?
C163 P14 C181 C182 -175.8(6) . . . . ?
C163 P14 C181 C186 2.4(7) . . . . ?
C163 C164 C165 C166 1.9(11) . . . . ?
C164 C163 C168 C167 0.6(10) . . . . ?
C164 C165 C166 C167 0.4(12) . . . . ?
C165 C166 C167 C168 -2.2(12) . . . . ?
C166 C167 C168 C163 1.7(11) . . . . ?
C168 C163 C164 C165 -2.3(10) . . . . ?
C169 P14 C163 C164 -179.2(5) . . . . ?
C169 P14 C163 C168 2.5(6) . . . . ?
C169 P14 C175 C176 -45.7(7) . . . . ?
C169 P14 C175 C180 136.0(6) . . . . ?
C169 P14 C181 C182 65.1(7) . . . . ?
C169 P14 C181 C186 -116.8(7) . . . . ?
C169 C170 C171 C172 0.8(15) . . . . ?
C170 C169 C174 C173 0.2(14) . . . . ?
C170 C171 C172 C173 1.0(16) . . . . ?
C171 C172 C173 C174 -2.2(16) . . . . ?
C172 C173 C174 C169 1.6(15) . . . . ?
C174 C169 C170 C171 -1.4(14) . . . . ?
C175 P14 C163 C164 -59.2(6) . . . . ?
C175 P14 C163 C168 122.5(6) . . . . ?
C175 P14 C169 C170 150.8(7) . . . . ?
C175 P14 C169 C174 -34.2(8) . . . . ?
C175 P14 C181 C182 -54.1(7) . . . . ?
C175 P14 C181 C186 124.1(6) . . . . ?
C175 C176 C177 C178 1.8(14) . . . . ?
C176 C175 C180 C179 -2.3(11) . . . . ?
C176 C177 C178 C179 -3.2(14) . . . . ?
C177 C178 C179 C180 1.8(12) . . . . ?
C178 C179 C180 C175 1.0(11) . . . . ?
C180 C175 C176 C177 1.0(12) . . . . ?
C181 P14 C163 C164 61.0(6) . . . . ?
C181 P14 C163 C168 -117.4(5) . . . . ?
C181 P14 C169 C170 31.8(8) . . . . ?
C181 P14 C169 C174 -153.2(7) . . . . ?
C181 P14 C175 C176 74.0(7) . . . . ?
C181 P14 C175 C180 -104.3(6) . . . . ?
C181 C182 C183 C184 -1.2(13) . . . . ?
C182 C181 C186 C185 -0.5(12) . . . . ?
C182 C183 C184 C185 -0.2(14) . . . . ?
C183 C184 C185 C186 1.1(13) . . . . ?
C184 C185 C186 C181 -0.8(12) . . . . ?
C186 C181 C182 C183 1.5(12) . . . . ?
C71A C40 C41 N4 -173(2) . . . . ?
C71A C40 C41 C42 11(2) . . . . ?
C71A C72A C73A C74A 0.0(4) . . . . ?
C72A C71A C76A C75A 0.0(4) . . . . ?
C72A C73A C74A S3A 180.0(2) . . . . ?
C72A C73A C74A C75A 0.0(5) . . . . ?
C73A C74A C75A C76A 0.0(6) . . . . ?
C74A C75A C76A C71A 0.0(5) . . . . ?
C76A C71A C72A C73A 0.0(3) . . . . ?
